data_7035383
loop_
_publ_author_name
'Svane, Simon'
'Kjeldsen, Frank'
'McKee, Vickie'
'McKenzie, Christine J.'

_publ_section_title
;
 The selectivity of water-based pyrophosphate recognition is tuned by
 metal substitution in dimetallic receptors.
;
_journal_issue 26
_journal_name_full 'Dalton transactions (Cambridge, England : 2003)'
_journal_page_first 11877
_journal_page_last 11886
_journal_paper_doi 10.1039/c5dt00729a
_journal_volume 44
_journal_year 2015
_chemical_compound_source no
_chemical_formula_moiety '(C40 H45 In2 N6 O5 +3),2(C40 H47 In2 N6 O6 +3),9(Cl O4 -1),1.5(H2 O),0.5(C H4 O)'
_chemical_formula_sum 'C120.5 H144 Cl9 In6 N18 O55'
_chemical_formula_weight 3732.50
_chemical_name_systematic
; 
 ? 
;
_space_group_crystal_system triclinic
_space_group_IT_number 2
_space_group_name_Hall '-P 1'
_space_group_name_H-M_alt 'P -1'
_symmetry_space_group_name_Hall '-P 1'
_symmetry_space_group_name_H-M 'P -1'
_atom_sites_solution_hydrogens mixed
_atom_sites_solution_primary iterative
_atom_sites_solution_secondary difmap
_audit_creation_method SHELXL-2014
_audit_update_record
;
2015-01-16 deposited with the CCDC.
2015-05-29 downloaded from the CCDC.
;
_cell_angle_alpha 109.057(3)
_cell_angle_beta 98.716(4)
_cell_angle_gamma 91.073(3)
_cell_formula_units_Z 2
_cell_length_a 10.9425(7)
_cell_length_b 24.8248(14)
_cell_length_c 31.3943(19)
_cell_measurement_reflns_used 9814
_cell_measurement_temperature 150(2)
_cell_measurement_theta_max 26.24
_cell_measurement_theta_min 2.19
_cell_volume 7946.4(9)
_computing_cell_refinement 'Bruker APEX2'
_computing_data_collection 'Bruker APEX2'
_computing_data_reduction 'Bruker SAINT'
_computing_molecular_graphics 'Bruker SHELXTL'
_computing_publication_material 'Bruker SHELXTL, IUCr publCIF'
_computing_structure_refinement 'SHELXL-2014 (Sheldrick, 2014)'
_computing_structure_solution 'Bruker SHELXT'
_diffrn_ambient_temperature 150(2)
_diffrn_measured_fraction_theta_full 0.999
_diffrn_measured_fraction_theta_max 0.999
_diffrn_measurement_device_type 'CCD area detector'
_diffrn_measurement_method 'phi and omega scans'
_diffrn_radiation_type MoK\a
_diffrn_radiation_wavelength 0.71073
_diffrn_reflns_av_R_equivalents 0.0850
_diffrn_reflns_av_unetI/netI 0.0751
_diffrn_reflns_Laue_measured_fraction_full 0.999
_diffrn_reflns_Laue_measured_fraction_max 0.999
_diffrn_reflns_limit_h_max 13
_diffrn_reflns_limit_h_min -13
_diffrn_reflns_limit_k_max 31
_diffrn_reflns_limit_k_min -31
_diffrn_reflns_limit_l_max 39
_diffrn_reflns_limit_l_min -39
_diffrn_reflns_number 211551
_diffrn_reflns_point_group_measured_fraction_full 0.999
_diffrn_reflns_point_group_measured_fraction_max 0.999
_diffrn_reflns_theta_full 25.242
_diffrn_reflns_theta_max 26.372
_diffrn_reflns_theta_min 2.427
_diffrn_source 'sealed tube'
_exptl_absorpt_coefficient_mu 1.095
_exptl_absorpt_correction_T_max 0.7454
_exptl_absorpt_correction_T_min 0.6501
_exptl_absorpt_correction_type multi-scan
_exptl_absorpt_process_details 'SADABS v2008/1, Sheldrick, G.M., (2008)'
_exptl_crystal_colour colourless
_exptl_crystal_density_diffrn 1.560
_exptl_crystal_description Plate
_exptl_crystal_F_000 3760
_exptl_crystal_recrystallization_method 'Vapor diffusion into reaction solvent'
_exptl_crystal_size_max 0.260
_exptl_crystal_size_mid 0.120
_exptl_crystal_size_min 0.030
_exptl_transmission_factor_max 0.7454
_exptl_transmission_factor_min 0.6501
_refine_diff_density_max 1.923
_refine_diff_density_min -1.134
_refine_diff_density_rms 0.117
_refine_ls_extinction_method none
_refine_ls_goodness_of_fit_ref 1.004
_refine_ls_hydrogen_treatment mixed
_refine_ls_matrix_type full
_refine_ls_number_parameters 2091
_refine_ls_number_reflns 32479
_refine_ls_number_restraints 3456
_refine_ls_restrained_S_all 1.140
_refine_ls_R_factor_all 0.1038
_refine_ls_R_factor_gt 0.0542
_refine_ls_shift/su_max 0.003
_refine_ls_shift/su_mean 0.000
_refine_ls_structure_factor_coef Fsqd
_refine_ls_weighting_details 'w=1/[\s^2^(Fo^2^)+(0.0796P)^2^+13.7277P] where P=(Fo^2^+2Fc^2^)/3'
_refine_ls_weighting_scheme calc
_refine_ls_wR_factor_gt 0.1370
_refine_ls_wR_factor_ref 0.1633
_reflns_Friedel_coverage 0.000
_reflns_number_gt 19919
_reflns_number_total 32479
_reflns_threshold_expression 'I > 2\s(I)'
_cod_data_source_file c5dt00729a2.cif
_cod_data_source_block cm14042_sq
_cod_depositor_comments 'Adding full bibliography for 7035382--7035383.cif.'
_cod_original_cell_volume 7946.4(8)
_cod_original_formula_sum 'C120.50 H144 Cl9 In6 N18 O55'
_cod_database_code 7035383
_shelx_space_group_comment
; 
The symmetry employed for this shelxl refinement is uniquely defined 
by the following loop, which should always be used as a source of 
symmetry information in preference to the above space-group names. 
They are only intended as comments. 
;
_shelx_estimated_absorpt_t_min 0.764
_shelx_estimated_absorpt_t_max 0.968
_shelxl_version_number 2014-3

loop_
_space_group_symop_operation_xyz
'x, y, z'
'-x, -y, -z'

loop_
_atom_site_label
_atom_site_type_symbol
_atom_site_fract_x
_atom_site_fract_y
_atom_site_fract_z
_atom_site_U_iso_or_equiv
_atom_site_adp_type
_atom_site_occupancy
_atom_site_site_symmetry_order
_atom_site_calc_flag
_atom_site_refinement_flags_posn
_atom_site_refinement_flags_adp
_atom_site_refinement_flags_occupancy
_atom_site_disorder_assembly
_atom_site_disorder_group
In1A In 0.63775(3) 0.86585(2) 0.00116(2) 0.02310(10) Uani 1 1 d . . . . .
In2A In 0.59131(4) 0.72203(2) -0.08051(2) 0.02377(10) Uani 1 1 d . . . . .
O1A O 0.6309(3) 0.77610(14) -0.01155(12) 0.0260(8) Uani 1 1 d . . . . .
C1A C 0.6500(5) 0.7546(2) 0.02399(18) 0.0225(11) Uani 1 1 d . . . . .
C2A C 0.7534(5) 0.7737(2) 0.05747(19) 0.0251(12) Uani 1 1 d . . . . .
C3A C 0.7712(5) 0.7508(2) 0.09267(18) 0.0228(11) Uani 1 1 d . . . . .
H3A H 0.8413 0.7645 0.1162 0.027 Uiso 1 1 calc R U . . .
C4A C 0.6888(5) 0.7081(2) 0.09446(18) 0.0222(11) Uani 1 1 d . . . . .
C5A C 0.7124(5) 0.6798(2) 0.13100(19) 0.0255(12) Uani 1 1 d . . . . .
C6A C 0.5955(5) 0.6807(3) 0.1536(2) 0.0337(14) Uani 1 1 d . . . . .
H6A1 H 0.5758 0.7203 0.1675 0.051 Uiso 1 1 calc R U . . .
H6A2 H 0.6113 0.6627 0.1772 0.051 Uiso 1 1 calc R U . . .
H6A3 H 0.5254 0.6596 0.1303 0.051 Uiso 1 1 calc R U . . .
C7A C 0.8184(5) 0.7108(2) 0.16936(19) 0.0303(13) Uani 1 1 d . . . . .
H7A1 H 0.8940 0.7124 0.1565 0.046 Uiso 1 1 calc R U . . .
H7A2 H 0.8320 0.6902 0.1913 0.046 Uiso 1 1 calc R U . . .
H7A3 H 0.7971 0.7497 0.1849 0.046 Uiso 1 1 calc R U . . .
C8A C 0.7425(5) 0.6179(2) 0.1086(2) 0.0292(13) Uani 1 1 d . . . . .
H8A1 H 0.6745 0.5979 0.0839 0.044 Uiso 1 1 calc R U . . .
H8A2 H 0.7530 0.5986 0.1315 0.044 Uiso 1 1 calc R U . . .
H8A3 H 0.8193 0.6176 0.0960 0.044 Uiso 1 1 calc R U . . .
C9A C 0.5859(5) 0.6902(2) 0.06024(18) 0.0233(12) Uani 1 1 d . . . . .
H9A H 0.5293 0.6611 0.0608 0.028 Uiso 1 1 calc R U . . .
C10A C 0.5619(5) 0.7131(2) 0.02498(18) 0.0240(12) Uani 1 1 d . . . . .
C11A C 0.8504(5) 0.8157(2) 0.0545(2) 0.0265(12) Uani 1 1 d . . . . .
H11A H 0.9205 0.8213 0.0799 0.032 Uiso 1 1 calc R U . . .
H11B H 0.8825 0.7993 0.0255 0.032 Uiso 1 1 calc R U . . .
N1A N 0.8026(4) 0.87279(17) 0.05684(15) 0.0242(10) Uani 1 1 d . . . . .
C12A C 0.4467(5) 0.6949(2) -0.01047(18) 0.0265(12) Uani 1 1 d . . . . .
H12A H 0.4031 0.7291 -0.0116 0.032 Uiso 1 1 calc R U . . .
H12B H 0.3906 0.6702 -0.0016 0.032 Uiso 1 1 calc R U . . .
N2A N 0.4758(4) 0.66302(17) -0.05701(15) 0.0237(10) Uani 1 1 d . . . . .
C13A C 0.9018(5) 0.9099(2) 0.0496(2) 0.0278(13) Uani 1 1 d . . . . .
H13A H 0.9454 0.8866 0.0252 0.033 Uiso 1 1 calc R U . . .
H13B H 0.9631 0.9253 0.0780 0.033 Uiso 1 1 calc R U . . .
C14A C 0.8466(5) 0.9590(2) 0.03622(19) 0.0272(12) Uani 1 1 d . . . . .
C15A C 0.9153(5) 1.0096(2) 0.0452(2) 0.0312(13) Uani 1 1 d . . . . .
H15A H 0.9961 1.0162 0.0629 0.037 Uiso 1 1 calc R U . . .
C16A C 0.8662(6) 1.0504(2) 0.0284(2) 0.0348(14) Uani 1 1 d . . . . .
H16A H 0.9127 1.0854 0.0340 0.042 Uiso 1 1 calc R U . . .
C17A C 0.7490(6) 1.0400(2) 0.0033(2) 0.0368(15) Uani 1 1 d . . . . .
H17A H 0.7147 1.0674 -0.0093 0.044 Uiso 1 1 calc R U . . .
C18A C 0.6807(5) 0.9894(2) -0.0035(2) 0.0302(13) Uani 1 1 d . . . . .
H18A H 0.5985 0.9828 -0.0199 0.036 Uiso 1 1 calc R U . . .
N3A N 0.7296(4) 0.95007(17) 0.01288(15) 0.0261(10) Uani 1 1 d . . . . .
C19A C 0.7623(5) 0.9014(2) 0.10150(19) 0.0312(13) Uani 1 1 d D . . . .
H19A H 0.7725 0.9433 0.1088 0.037 Uiso 1 1 calc R U . . .
H19B H 0.8166 0.8916 0.1257 0.037 Uiso 1 1 calc R U . . .
C20A C 0.6296(5) 0.8846(2) 0.10182(18) 0.0282(13) Uani 1 1 d D . . . .
C21A C 0.5889(6) 0.8809(2) 0.13991(19) 0.0348(14) Uani 1 1 d D . . . .
H21A H 0.6462 0.8864 0.1672 0.042 Uiso 1 1 calc R U . . .
C22A C 0.4658(6) 0.8691(3) 0.1386(2) 0.0426(16) Uani 1 1 d D . . . .
H22A H 0.4369 0.8666 0.1650 0.051 Uiso 1 1 calc R U . . .
C23A C 0.3832(6) 0.8609(3) 0.0985(2) 0.0405(16) Uani 1 1 d D . . . .
H23A H 0.2970 0.8535 0.0972 0.049 Uiso 1 1 calc R U . . .
C24A C 0.4285(5) 0.8636(2) 0.0606(2) 0.0306(13) Uani 1 1 d D . . . .
H24A H 0.3731 0.8567 0.0327 0.037 Uiso 1 1 calc R U . . .
N4A N 0.5502(4) 0.87589(17) 0.06237(15) 0.0256(10) Uani 1 1 d D . . . .
C25A C 0.3623(5) 0.6451(2) -0.09212(19) 0.0278(12) Uani 1 1 d . . . . .
H25A H 0.3053 0.6762 -0.0868 0.033 Uiso 1 1 calc R U . . .
H25B H 0.3193 0.6112 -0.0894 0.033 Uiso 1 1 calc R U . . .
C26A C 0.3930(5) 0.6308(2) -0.1396(2) 0.0290(13) Uani 1 1 d . . . . .
C27A C 0.3286(5) 0.5879(2) -0.1766(2) 0.0356(14) Uani 1 1 d . . . . .
H27A H 0.2699 0.5622 -0.1724 0.043 Uiso 1 1 calc R U . . .
C28A C 0.3506(6) 0.5827(3) -0.2200(2) 0.0408(16) Uani 1 1 d . . . . .
H28A H 0.3059 0.5539 -0.2461 0.049 Uiso 1 1 calc R U . . .
C29A C 0.4387(6) 0.6202(3) -0.2249(2) 0.0449(17) Uani 1 1 d . . . . .
H29A H 0.4533 0.6185 -0.2544 0.054 Uiso 1 1 calc R U . . .
C30A C 0.5038(6) 0.6595(2) -0.1867(2) 0.0332(14) Uani 1 1 d . . . . .
H30A H 0.5666 0.6841 -0.1899 0.040 Uiso 1 1 calc R U . . .
N5A N 0.4829(4) 0.66469(18) -0.14465(16) 0.0278(11) Uani 1 1 d . . . . .
C31A C 0.5439(5) 0.6119(2) -0.0568(2) 0.0276(13) Uani 1 1 d . . . . .
H31A H 0.5197 0.5815 -0.0868 0.033 Uiso 1 1 calc R U . . .
H31B H 0.5189 0.5975 -0.0332 0.033 Uiso 1 1 calc R U . . .
C32A C 0.6842(5) 0.6237(2) -0.04736(18) 0.0231(12) Uani 1 1 d . . . . .
C33A C 0.7613(6) 0.5935(2) -0.02635(19) 0.0309(13) Uani 1 1 d . . . . .
H33A H 0.7279 0.5681 -0.0134 0.037 Uiso 1 1 calc R U . . .
C34A C 0.8886(5) 0.6006(2) -0.02418(19) 0.0302(13) Uani 1 1 d . . . . .
H34A H 0.9433 0.5789 -0.0109 0.036 Uiso 1 1 calc R U . . .
C35A C 0.9339(5) 0.6397(2) -0.0417(2) 0.0330(14) Uani 1 1 d . . . . .
H35A H 1.0205 0.6454 -0.0407 0.040 Uiso 1 1 calc R U . . .
C36A C 0.8519(5) 0.6703(2) -0.06076(19) 0.0304(13) Uani 1 1 d . . . . .
H36A H 0.8838 0.6981 -0.0718 0.037 Uiso 1 1 calc R U . . .
N6A N 0.7282(4) 0.66221(17) -0.06428(15) 0.0246(10) Uani 1 1 d . . . . .
O41A O 0.4707(3) 0.86974(15) -0.04024(13) 0.0292(9) Uani 1 1 d . . . . .
O42A O 0.4517(4) 0.77995(16) -0.08885(13) 0.0341(9) Uani 1 1 d . . . . .
C41A C 0.4186(5) 0.8298(2) -0.07656(19) 0.0269(12) Uani 1 1 d . . . . .
C42A C 0.3128(5) 0.8442(3) -0.1049(2) 0.0342(14) Uani 1 1 d . . . . .
H42A H 0.3268 0.8329 -0.1366 0.051 Uiso 1 1 calc R U . . .
H42B H 0.3044 0.8855 -0.0934 0.051 Uiso 1 1 calc R U . . .
H42C H 0.2367 0.8238 -0.1035 0.051 Uiso 1 1 calc R U . . .
O51A O 0.7369(3) 0.84442(15) -0.05733(13) 0.0300(9) Uani 1 1 d . . . . .
O52A O 0.7143(4) 0.75769(15) -0.11079(13) 0.0303(9) Uani 1 1 d . . . . .
C51A C 0.7538(5) 0.8108(2) -0.0945(2) 0.0278(13) Uani 1 1 d . . . . .
C52A C 0.8240(6) 0.8319(3) -0.1239(2) 0.0409(16) Uani 1 1 d . . . . .
H52A H 0.8245 0.8737 -0.1145 0.061 Uiso 1 1 calc R U . . .
H52B H 0.7842 0.8152 -0.1559 0.061 Uiso 1 1 calc R U . . .
H52C H 0.9095 0.8208 -0.1206 0.061 Uiso 1 1 calc R U . . .
In1B In 0.75310(4) 0.47328(2) -0.24095(2) 0.02912(11) Uani 1 1 d . . . . .
In2B In 0.69835(4) 0.32081(2) -0.32561(2) 0.03482(12) Uani 1 1 d . . . . .
O1B O 0.7328(3) 0.38074(15) -0.25650(12) 0.0269(8) Uani 1 1 d . . . . .
C1B C 0.7567(5) 0.3583(2) -0.22164(19) 0.0277(13) Uani 1 1 d . . . . .
C2B C 0.8662(5) 0.3737(2) -0.19075(19) 0.0264(12) Uani 1 1 d . . . . .
C3B C 0.8850(5) 0.3517(2) -0.15486(18) 0.0243(12) Uani 1 1 d . . . . .
H3B H 0.9587 0.3636 -0.1329 0.029 Uiso 1 1 calc R U . . .
C4B C 0.7983(5) 0.3125(2) -0.15023(18) 0.0246(12) Uani 1 1 d . . . . .
C5B C 0.8215(5) 0.2860(2) -0.11237(19) 0.0279(12) Uani 1 1 d . . . . .
C6B C 0.7070(5) 0.2890(3) -0.0891(2) 0.0349(14) Uani 1 1 d . . . . .
H6B1 H 0.6890 0.3290 -0.0758 0.052 Uiso 1 1 calc R U . . .
H6B2 H 0.7232 0.2720 -0.0648 0.052 Uiso 1 1 calc R U . . .
H6B3 H 0.6358 0.2679 -0.1117 0.052 Uiso 1 1 calc R U . . .
C7B C 0.9308(5) 0.3172(3) -0.07501(19) 0.0340(14) Uani 1 1 d . . . . .
H7B1 H 1.0065 0.3152 -0.0884 0.051 Uiso 1 1 calc R U . . .
H7B2 H 0.9416 0.2991 -0.0514 0.051 Uiso 1 1 calc R U . . .
H7B3 H 0.9140 0.3573 -0.0614 0.051 Uiso 1 1 calc R U . . .
C8B C 0.8499(5) 0.2238(2) -0.1331(2) 0.0336(14) Uani 1 1 d . . . . .
H8B1 H 0.7780 0.2025 -0.1552 0.050 Uiso 1 1 calc R U . . .
H8B2 H 0.8680 0.2070 -0.1088 0.050 Uiso 1 1 calc R U . . .
H8B3 H 0.9218 0.2220 -0.1485 0.050 Uiso 1 1 calc R U . . .
C9B C 0.6913(5) 0.2966(2) -0.18314(18) 0.0265(12) Uani 1 1 d . . . . .
H9B H 0.6323 0.2691 -0.1814 0.032 Uiso 1 1 calc R U . . .
C10B C 0.6674(5) 0.3191(2) -0.21832(18) 0.0251(12) Uani 1 1 d . . . . .
C11B C 0.9621(5) 0.4143(2) -0.19490(19) 0.0259(12) Uani 1 1 d . . . . .
H11C H 0.9809 0.4013 -0.2264 0.031 Uiso 1 1 calc R U . . .
H11D H 1.0393 0.4151 -0.1736 0.031 Uiso 1 1 calc R U . . .
N1B N 0.9169(4) 0.47335(18) -0.18403(15) 0.0262(10) Uani 1 1 d . . . . .
C12B C 0.5518(5) 0.3020(3) -0.25284(18) 0.0316(13) Uani 1 1 d . . . . .
H12C H 0.5132 0.3368 -0.2555 0.038 Uiso 1 1 calc R U . . .
H12D H 0.4925 0.2807 -0.2422 0.038 Uiso 1 1 calc R U . . .
N2B N 0.5759(4) 0.2649(2) -0.29978(16) 0.0344(12) Uani 1 1 d . . . . .
C13B C 1.0166(5) 0.5144(2) -0.1850(2) 0.0312(13) Uani 1 1 d . . . . .
H13C H 1.0552 0.4980 -0.2125 0.037 Uiso 1 1 calc R U . . .
H13D H 1.0816 0.5219 -0.1577 0.037 Uiso 1 1 calc R U . . .
C14B C 0.9615(5) 0.5691(2) -0.1855(2) 0.0308(13) Uani 1 1 d . . . . .
C15B C 1.0198(6) 0.6222(2) -0.1604(2) 0.0390(15) Uani 1 1 d . . . . .
H15B H 1.0960 0.6254 -0.1404 0.047 Uiso 1 1 calc R U . . .
C16B C 0.9668(6) 0.6705(3) -0.1644(2) 0.0456(17) Uani 1 1 d . . . . .
H16B H 1.0061 0.7073 -0.1474 0.055 Uiso 1 1 calc R U . . .
C17B C 0.8554(6) 0.6647(3) -0.1936(2) 0.0445(16) Uani 1 1 d . . . . .
H17B H 0.8181 0.6972 -0.1977 0.053 Uiso 1 1 calc R U . . .
C18B C 0.8001(6) 0.6110(3) -0.2164(2) 0.0427(16) Uani 1 1 d . . . . .
H18B H 0.7227 0.6070 -0.2359 0.051 Uiso 1 1 calc R U . . .
N3B N 0.8503(5) 0.5636(2) -0.21254(17) 0.0349(12) Uani 1 1 d . . . . .
C19B C 0.8785(5) 0.4916(2) -0.13833(19) 0.0316(13) Uani 1 1 d . . . . .
H19C H 0.8968 0.5333 -0.1238 0.038 Uiso 1 1 calc R U . . .
H19D H 0.9279 0.4727 -0.1189 0.038 Uiso 1 1 calc R U . . .
C20B C 0.7429(5) 0.4772(2) -0.1407(2) 0.0303(13) Uani 1 1 d . . . . .
C21B C 0.6987(6) 0.4681(2) -0.1046(2) 0.0372(15) Uani 1 1 d . . . . .
H21B H 0.7547 0.4656 -0.0791 0.045 Uiso 1 1 calc R U . . .
C22B C 0.5718(6) 0.4627(2) -0.1056(2) 0.0418(17) Uani 1 1 d . . . . .
H22B H 0.5395 0.4576 -0.0807 0.050 Uiso 1 1 calc R U . . .
C23B C 0.4938(6) 0.4649(2) -0.1437(2) 0.0422(17) Uani 1 1 d . . . . .
H23B H 0.4064 0.4613 -0.1453 0.051 Uiso 1 1 calc R U . . .
C24B C 0.5430(5) 0.4721(2) -0.1793(2) 0.0368(15) Uani 1 1 d . . . . .
H24B H 0.4883 0.4728 -0.2057 0.044 Uiso 1 1 calc R U . . .
N4B N 0.6656(4) 0.47846(18) -0.17831(17) 0.0298(11) Uani 1 1 d . . . . .
C25B C 0.4546(6) 0.2496(3) -0.3313(2) 0.054(2) Uani 1 1 d . . . . .
H25C H 0.3887 0.2483 -0.3131 0.064 Uiso 1 1 calc R U . . .
H25D H 0.4563 0.2107 -0.3533 0.064 Uiso 1 1 calc R U . . .
C26B C 0.4207(7) 0.2893(3) -0.3574(2) 0.0527(19) Uani 1 1 d . . . . .
C27B C 0.2977(8) 0.2888(4) -0.3791(3) 0.075(3) Uani 1 1 d . . . . .
H27B H 0.2329 0.2660 -0.3750 0.091 Uiso 1 1 calc R U . . .
C28B C 0.2743(11) 0.3219(5) -0.4061(4) 0.094(3) Uani 1 1 d . . . . .
H28B H 0.1926 0.3217 -0.4216 0.113 Uiso 1 1 calc R U . . .
C29B C 0.3669(12) 0.3549(5) -0.4107(4) 0.106(4) Uani 1 1 d . . . . .
H29B H 0.3501 0.3783 -0.4292 0.127 Uiso 1 1 calc R U . . .
C30B C 0.4854(9) 0.3548(4) -0.3890(3) 0.075(3) Uani 1 1 d . . . . .
H30B H 0.5504 0.3779 -0.3928 0.090 Uiso 1 1 calc R U . . .
N5B N 0.5107(6) 0.3220(2) -0.36196(18) 0.0486(14) Uani 1 1 d . . . . .
C31B C 0.6410(6) 0.2148(2) -0.2969(2) 0.0385(15) Uani 1 1 d . . . . .
H31C H 0.6172 0.1830 -0.3262 0.046 Uiso 1 1 calc R U . . .
H31D H 0.6141 0.2027 -0.2726 0.046 Uiso 1 1 calc R U . . .
C32B C 0.7803(6) 0.2256(2) -0.2871(2) 0.0340(14) Uani 1 1 d . . . . .
C33B C 0.8552(7) 0.1944(3) -0.2663(2) 0.0417(16) Uani 1 1 d . . . . .
H33B H 0.8198 0.1671 -0.2555 0.050 Uiso 1 1 calc R U . . .
C34B C 0.9833(7) 0.2030(3) -0.2613(2) 0.0450(17) Uani 1 1 d . . . . .
H34B H 1.0362 0.1814 -0.2473 0.054 Uiso 1 1 calc R U . . .
C35B C 1.0331(6) 0.2434(3) -0.2769(2) 0.0442(17) Uani 1 1 d . . . . .
H35B H 1.1203 0.2499 -0.2738 0.053 Uiso 1 1 calc R U . . .
C36B C 0.9535(6) 0.2737(3) -0.2968(2) 0.0415(16) Uani 1 1 d . . . . .
H36B H 0.9868 0.3017 -0.3073 0.050 Uiso 1 1 calc R U . . .
N6B N 0.8282(5) 0.26487(19) -0.30186(17) 0.0348(12) Uani 1 1 d . . . . .
O41B O 0.8865(4) 0.45731(18) -0.28725(15) 0.0402(10) Uani 1 1 d . . . . .
O42B O 0.8255(4) 0.37136(17) -0.34265(14) 0.0410(11) Uani 1 1 d . . . . .
C41B C 0.8870(6) 0.4199(3) -0.3261(2) 0.0427(16) Uani 1 1 d . . . . .
C42B C 0.9700(8) 0.4313(3) -0.3571(2) 0.061(2) Uani 1 1 d . . . . .
H42D H 1.0119 0.3969 -0.3707 0.091 Uiso 1 1 calc R U . . .
H42E H 1.0320 0.4627 -0.3393 0.091 Uiso 1 1 calc R U . . .
H42F H 0.9198 0.4418 -0.3814 0.091 Uiso 1 1 calc R U . . .
O51B O 0.5920(4) 0.5194(2) -0.25857(17) 0.0549(13) Uani 1 1 d . . . . .
O52B O 0.6230(5) 0.4417(2) -0.31086(16) 0.0584(13) Uani 1 1 d . . . . .
C51B C 0.5641(7) 0.4853(3) -0.2986(3) 0.0490(18) Uani 1 1 d . . . . .
C52B C 0.4590(7) 0.4958(3) -0.3308(3) 0.061(2) Uani 1 1 d . . . . .
H52D H 0.4706 0.4763 -0.3623 0.091 Uiso 1 1 calc R U . . .
H52E H 0.4571 0.5370 -0.3253 0.091 Uiso 1 1 calc R U . . .
H52F H 0.3807 0.4811 -0.3257 0.091 Uiso 1 1 calc R U . . .
O61B O 0.7232(6) 0.2646(2) -0.39520(17) 0.0635(15) Uani 1 1 d D . . . .
H61A H 0.781(6) 0.271(3) -0.408(3) 0.095 Uiso 1 1 d D U . . .
H61B H 0.688(7) 0.233(2) -0.411(2) 0.095 Uiso 1 1 d D U . . .
In1C In 0.19057(13) 0.15219(8) -0.63169(6) 0.0430(4) Uani 0.5 1 d D U P A 1
In2C In -0.17325(14) 0.13453(9) -0.67355(7) 0.0506(5) Uani 0.5 1 d . U P A 1
In1X In 0.24787(14) 0.14511(7) -0.62811(6) 0.0436(4) Uani 0.5 1 d D U P A 2
In2X In -0.11218(15) 0.13254(8) -0.66954(7) 0.0478(4) Uani 0.5 1 d . U P A 2
O1C O 0.0288(6) 0.1080(2) -0.64130(16) 0.0711(14) Uani 1 1 d . U . . .
C1C C 0.0163(9) 0.0610(3) -0.6276(2) 0.069(2) Uani 1 1 d . U . . .
C2C C 0.0587(9) 0.0656(3) -0.5821(2) 0.073(2) Uani 1 1 d . U . . .
C3C C 0.0477(8) 0.0183(3) -0.5695(2) 0.062(2) Uani 1 1 d . U . . .
H3C H 0.0744 0.0219 -0.5384 0.075 Uiso 1 1 calc R U . . .
C4C C -0.0008(7) -0.0351(3) -0.6000(2) 0.0534(18) Uani 1 1 d . U . . .
C5C C -0.0152(8) -0.0867(3) -0.5848(2) 0.0540(17) Uani 1 1 d . U . . .
C6C C 0.0806(7) -0.0820(3) -0.5420(3) 0.062(2) Uani 1 1 d . U . . .
H6C1 H 0.0677 -0.0482 -0.5167 0.093 Uiso 1 1 calc R U . . .
H6C2 H 0.1645 -0.0787 -0.5487 0.093 Uiso 1 1 calc R U . . .
H6C3 H 0.0705 -0.1163 -0.5335 0.093 Uiso 1 1 calc R U . . .
C7C C 0.0007(11) -0.1420(4) -0.6221(3) 0.095(3) Uani 1 1 d . U . . .
H7C1 H -0.0138 -0.1744 -0.6118 0.143 Uiso 1 1 calc R U . . .
H7C2 H 0.0851 -0.1415 -0.6289 0.143 Uiso 1 1 calc R U . . .
H7C3 H -0.0590 -0.1457 -0.6497 0.143 Uiso 1 1 calc R U . . .
C8C C -0.1450(7) -0.0893(4) -0.5731(3) 0.065(2) Uani 1 1 d . U . . .
H8C1 H -0.1550 -0.0545 -0.5481 0.098 Uiso 1 1 calc R U . . .
H8C2 H -0.1567 -0.1227 -0.5637 0.098 Uiso 1 1 calc R U . . .
H8C3 H -0.2068 -0.0923 -0.6000 0.098 Uiso 1 1 calc R U . . .
C9C C -0.0412(7) -0.0381(3) -0.6455(2) 0.0523(18) Uani 1 1 d . U . . .
H9C H -0.0744 -0.0738 -0.6673 0.063 Uiso 1 1 calc R U . . .
C10C C -0.0343(8) 0.0090(3) -0.6596(2) 0.060(2) Uani 1 1 d . U . . .
C11C C 0.1087(10) 0.1239(4) -0.5487(2) 0.083(3) Uani 1 1 d . U . . .
H11E H 0.0497 0.1527 -0.5516 0.100 Uiso 1 1 calc R U . . .
H11F H 0.1179 0.1231 -0.5170 0.100 Uiso 1 1 calc R U . . .
N1C N 0.2319(8) 0.1400(3) -0.5582(2) 0.0765(18) Uani 1 1 d . U . . .
C12C C -0.0773(8) 0.0050(3) -0.7081(2) 0.0603(18) Uani 1 1 d . U . . .
H12E H -0.0087 0.0191 -0.7198 0.072 Uiso 1 1 calc R U . . .
H12F H -0.0993 -0.0356 -0.7269 0.072 Uiso 1 1 calc R U . . .
N2C N -0.1868(7) 0.0386(2) -0.71305(18) 0.0602(16) Uani 1 1 d . U . . .
C13C C 0.2500(19) 0.2003(10) -0.5247(7) 0.068(5) Uani 0.5 1 d D U P A 1
H13E H 0.1763 0.2220 -0.5283 0.081 Uiso 0.5 1 calc R U P A 1
H13F H 0.2690 0.2008 -0.4928 0.081 Uiso 0.5 1 calc R U P A 1
C14C C 0.3590(16) 0.2234(10) -0.5388(5) 0.059(5) Uani 0.5 1 d D U P A 1
C15C C 0.4519(16) 0.2581(9) -0.5058(6) 0.062(5) Uani 0.5 1 d D U P A 1
H15C H 0.4480 0.2670 -0.4743 0.075 Uiso 0.5 1 calc R U P A 1
C16C C 0.5485(17) 0.2793(10) -0.5194(6) 0.072(5) Uani 0.5 1 d D U P A 1
H16C H 0.6180 0.2997 -0.4977 0.086 Uiso 0.5 1 calc R U P A 1
C17C C 0.544(2) 0.2705(11) -0.5655(7) 0.096(9) Uani 0.5 1 d D U P A 1
H17C H 0.6074 0.2879 -0.5753 0.115 Uiso 0.5 1 calc R U P A 1
C18C C 0.4476(15) 0.2367(8) -0.5977(6) 0.062(5) Uani 0.5 1 d D U P A 1
H18C H 0.4467 0.2305 -0.6292 0.075 Uiso 0.5 1 calc R U P A 1
N3C N 0.3558(14) 0.2127(8) -0.5844(5) 0.062(4) Uani 0.5 1 d D U P A 1
C13X C 0.3029(17) 0.1962(8) -0.5244(7) 0.062(5) Uani 0.5 1 d D U P A 2
H13G H 0.2430 0.2260 -0.5178 0.074 Uiso 0.5 1 calc R U P A 2
H13H H 0.3345 0.1897 -0.4954 0.074 Uiso 0.5 1 calc R U P A 2
C14X C 0.4107(17) 0.2192(9) -0.5401(5) 0.058(5) Uani 0.5 1 d D U P A 2
C15X C 0.5074(17) 0.2540(9) -0.5099(6) 0.063(5) Uani 0.5 1 d D U P A 2
H15X H 0.5098 0.2641 -0.4779 0.075 Uiso 0.5 1 calc R U P A 2
C16X C 0.600(2) 0.2739(11) -0.5268(7) 0.084(7) Uani 0.5 1 d D U P A 2
H16X H 0.6691 0.2966 -0.5065 0.101 Uiso 0.5 1 calc R U P A 2
C17X C 0.5926(19) 0.2608(9) -0.5737(7) 0.077(5) Uani 0.5 1 d D U P A 2
H17X H 0.6535 0.2767 -0.5856 0.092 Uiso 0.5 1 calc R U P A 2
C18X C 0.4964(17) 0.2245(8) -0.6027(6) 0.066(5) Uani 0.5 1 d D U P A 2
H18X H 0.4941 0.2132 -0.6348 0.080 Uiso 0.5 1 calc R U P A 2
N3X N 0.4050(15) 0.2047(7) -0.5861(5) 0.059(4) Uani 0.5 1 d D U P A 2
C19C C 0.3219(10) 0.0982(3) -0.5545(2) 0.079(2) Uani 1 1 d . U . . .
H19E H 0.3039 0.0822 -0.5309 0.095 Uiso 1 1 calc R U . . .
H19F H 0.4058 0.1181 -0.5442 0.095 Uiso 1 1 calc R U . . .
C20C C 0.3216(8) 0.0494(3) -0.5990(2) 0.0609(19) Uani 1 1 d . U . . .
C21C C 0.3527(8) -0.0040(3) -0.6001(3) 0.069(2) Uani 1 1 d . U . . .
H21C H 0.3711 -0.0125 -0.5725 0.082 Uiso 1 1 calc R U . . .
C22C C 0.3571(9) -0.0452(4) -0.6415(3) 0.074(2) Uani 1 1 d . U . . .
H22C H 0.3806 -0.0822 -0.6427 0.089 Uiso 1 1 calc R U . . .
C23C C 0.3276(8) -0.0326(3) -0.6808(3) 0.069(2) Uani 1 1 d . U . . .
H23C H 0.3316 -0.0604 -0.7097 0.083 Uiso 1 1 calc R U . . .
C24C C 0.2922(8) 0.0207(3) -0.6780(2) 0.066(2) Uani 1 1 d . U . . .
H24C H 0.2682 0.0290 -0.7054 0.079 Uiso 1 1 calc R U . . .
N4C N 0.2899(7) 0.0618(2) -0.63793(19) 0.0649(17) Uani 1 1 d . U . . .
C25C C -0.2946(8) 0.0176(3) -0.6960(2) 0.061(2) Uani 1 1 d . U . . .
H25E H -0.3734 0.0247 -0.7127 0.073 Uiso 1 1 calc R U . . .
H25F H -0.2927 -0.0241 -0.7023 0.073 Uiso 1 1 calc R U . . .
C26C C -0.2897(8) 0.0471(3) -0.6455(2) 0.058(2) Uani 1 1 d . U . . .
C27C C -0.3344(7) 0.0196(3) -0.6194(3) 0.0580(19) Uani 1 1 d . U . . .
H27C H -0.3640 -0.0195 -0.6324 0.070 Uiso 1 1 calc R U . . .
C28C C -0.3364(8) 0.0489(4) -0.5739(3) 0.068(2) Uani 1 1 d . U . . .
H28C H -0.3670 0.0298 -0.5554 0.082 Uiso 1 1 calc R U . . .
C29C C -0.2952(8) 0.1044(4) -0.5555(3) 0.070(2) Uani 1 1 d . U . . .
H29C H -0.2984 0.1249 -0.5244 0.084 Uiso 1 1 calc R U . . .
C30C C -0.2486(9) 0.1311(4) -0.5823(3) 0.078(3) Uani 1 1 d . U . . .
H30C H -0.2177 0.1700 -0.5696 0.094 Uiso 1 1 calc R U . . .
N5C N -0.2466(8) 0.1015(3) -0.6276(2) 0.0734(19) Uani 1 1 d . U . . .
C31C C -0.2210(8) 0.0351(3) -0.7618(2) 0.063(2) Uani 1 1 d D U . . .
H31E H -0.3095 0.0423 -0.7680 0.076 Uiso 1 1 calc R U . . .
H31F H -0.2097 -0.0039 -0.7819 0.076 Uiso 1 1 calc R U . . .
C32C C -0.1427(8) 0.0781(3) -0.7730(2) 0.062(2) Uani 1 1 d D U . . .
C33C C -0.1238(7) 0.0699(3) -0.8168(2) 0.0522(18) Uani 0.5 1 d D U P A 1
H33C H -0.1447 0.0336 -0.8398 0.063 Uiso 0.5 1 calc R U P A 1
C34C C -0.075(6) 0.1139(12) -0.8273(8) 0.072(13) Uani 0.5 1 d D U P A 1
H34C H -0.0528 0.1080 -0.8565 0.086 Uiso 0.5 1 calc R U P A 1
C35C C -0.059(2) 0.1677(7) -0.7942(5) 0.075(7) Uani 0.5 1 d D U P A 1
H35C H -0.0308 0.1997 -0.8013 0.090 Uiso 0.5 1 calc R U P A 1
C36C C -0.0840(19) 0.1748(6) -0.7509(5) 0.068(5) Uani 0.5 1 d D U P A 1
H36C H -0.0646 0.2109 -0.7275 0.082 Uiso 0.5 1 calc R U P A 1
N6C N -0.1352(13) 0.1313(4) -0.7416(4) 0.052(3) Uani 0.5 1 d D U P A 1
C33X C -0.1238(7) 0.0699(3) -0.8168(2) 0.0522(18) Uani 0.5 1 d . U P A 2
H33X H -0.1590 0.0365 -0.8411 0.063 Uiso 0.5 1 calc R U P A 2
C34X C -0.052(6) 0.1116(13) -0.8250(7) 0.059(7) Uani 0.5 1 d D U P A 2
H34X H -0.0440 0.1076 -0.8556 0.071 Uiso 0.5 1 calc R U P A 2
C35X C 0.0091(14) 0.1588(6) -0.7896(5) 0.044(4) Uani 0.5 1 d D U P A 2
H35X H 0.0579 0.1871 -0.7952 0.053 Uiso 0.5 1 calc R U P A 2
C36X C -0.0053(13) 0.1622(5) -0.7463(4) 0.042(3) Uani 0.5 1 d D U P A 2
H36X H 0.0328 0.1943 -0.7213 0.050 Uiso 0.5 1 calc R U P A 2
N6X N -0.0713(11) 0.1219(4) -0.7378(4) 0.042(3) Uani 0.5 1 d D U P A 2
O41C O 0.1285(9) 0.2259(3) -0.6110(3) 0.107(2) Uani 1 1 d . U . . .
O42C O -0.0851(9) 0.2188(3) -0.6378(3) 0.121(2) Uani 1 1 d . U . . .
C41C C 0.0275(15) 0.2432(4) -0.6138(4) 0.101(3) Uani 1 1 d . U . . .
C42C C 0.0115(16) 0.3082(4) -0.5894(4) 0.164(6) Uani 1 1 d . U . . .
H42G H 0.0421 0.3184 -0.5566 0.247 Uiso 1 1 calc R U . . .
H42H H -0.0764 0.3154 -0.5943 0.247 Uiso 1 1 calc R U . . .
H42I H 0.0589 0.3314 -0.6022 0.247 Uiso 1 1 calc R U . . .
O51C O 0.1276(16) 0.1432(7) -0.7034(4) 0.102(4) Uani 0.5 1 d D U P A 1
O52C O 0.3261(17) 0.1471(6) -0.6874(4) 0.084(3) Uani 0.5 1 d D U P A 1
C51C C 0.235(2) 0.1423(11) -0.7155(6) 0.092(5) Uani 0.5 1 d D U P A 1
C52C C 0.243(2) 0.1331(12) -0.7648(6) 0.109(8) Uani 0.5 1 d D U P A 1
H52G H 0.3227 0.1179 -0.7715 0.163 Uiso 0.5 1 calc R U P A 1
H52H H 0.2369 0.1696 -0.7705 0.163 Uiso 0.5 1 calc R U P A 1
H52I H 0.1753 0.1060 -0.7845 0.163 Uiso 0.5 1 calc R U P A 1
O51X O 0.2255(12) 0.1365(4) -0.6968(3) 0.045(2) Uani 0.5 1 d D U P A 2
O52X O 0.4299(10) 0.1310(4) -0.6857(3) 0.045(2) Uani 0.5 1 d D U P A 2
C51X C 0.3329(16) 0.1281(6) -0.7112(4) 0.039(3) Uani 0.5 1 d D U P A 2
C52X C 0.3276(17) 0.1150(8) -0.7620(4) 0.057(4) Uani 0.5 1 d D U P A 2
H52J H 0.2492 0.0932 -0.7785 0.085 Uiso 0.5 1 calc R U P A 2
H52K H 0.3970 0.0924 -0.7719 0.085 Uiso 0.5 1 calc R U P A 2
H52L H 0.3332 0.1508 -0.7687 0.085 Uiso 0.5 1 calc R U P A 2
O61C O -0.3617(12) 0.1494(5) -0.7028(5) 0.062(3) Uani 0.5 1 d D U P A 1
O61X O -0.2941(13) 0.1637(6) -0.6923(5) 0.073(4) Uani 0.5 1 d D U P A 2
Cl1 Cl 1.22812(14) 0.53444(6) -0.03860(5) 0.0377(4) Uani 1 1 d D U . . .
O11 O 1.2143(5) 0.59332(19) -0.0180(2) 0.0683(15) Uani 1 1 d D U . . .
O12 O 1.2333(7) 0.5220(2) -0.08572(18) 0.087(2) Uani 1 1 d D U . . .
O13 O 1.3414(5) 0.5194(3) -0.0191(2) 0.0912(19) Uani 1 1 d D U . . .
O14 O 1.1318(5) 0.5004(2) -0.0331(2) 0.0850(19) Uani 1 1 d D U . . .
Cl2 Cl 1.11775(12) 0.78124(5) -0.03116(5) 0.0304(3) Uani 1 1 d D U . . .
O21 O 1.0035(4) 0.8019(2) -0.0447(2) 0.0677(15) Uani 1 1 d D U . . .
O22 O 1.1331(5) 0.7291(2) -0.0653(2) 0.0811(18) Uani 1 1 d D U . . .
O23 O 1.1125(6) 0.7701(3) 0.0098(2) 0.0870(19) Uani 1 1 d D U . . .
O24 O 1.2161(5) 0.8215(2) -0.02492(18) 0.0697(16) Uani 1 1 d D U . . .
Cl3 Cl 0.35901(15) 0.15009(7) -0.26168(5) 0.0417(4) Uani 1 1 d D U . . .
O31 O 0.2739(4) 0.1207(2) -0.24516(16) 0.0560(13) Uani 1 1 d D U . . .
O32 O 0.3077(6) 0.2000(2) -0.2670(2) 0.0861(19) Uani 1 1 d D U . . .
O33 O 0.4691(5) 0.1689(3) -0.22920(19) 0.0820(18) Uani 1 1 d D U . . .
O34 O 0.3870(6) 0.1153(2) -0.30381(19) 0.0852(19) Uani 1 1 d D U . . .
Cl4 Cl 0.5340(2) 0.12936(10) -0.44167(7) 0.0747(6) Uani 1 1 d D U . . .
O41 O 0.6386(6) 0.1475(3) -0.4066(2) 0.104(2) Uani 1 1 d D U . . .
O42 O 0.5506(7) 0.0785(3) -0.4771(2) 0.106(2) Uani 1 1 d D U . . .
O43 O 0.4974(15) 0.1715(3) -0.4555(3) 0.258(6) Uani 1 1 d D U . . .
O44 O 0.4482(9) 0.1129(5) -0.4198(4) 0.200(5) Uani 1 1 d D U . . .
Cl5 Cl 0.24749(15) 0.40707(8) -0.26445(6) 0.0514(4) Uani 0.5 1 d D U P B 1
O51 O 0.3622(4) 0.4046(2) -0.27976(19) 0.0724(16) Uani 0.5 1 d D U P B 1
O52 O 0.2040(9) 0.4600(4) -0.2715(4) 0.064(3) Uani 0.5 1 d D U P B 1
O53 O 0.1615(13) 0.3633(5) -0.2882(5) 0.071(4) Uani 0.5 1 d D U P B 1
O54 O 0.2575(12) 0.4211(7) -0.2157(3) 0.079(4) Uani 0.5 1 d D U P B 1
Cl5' Cl 0.24749(15) 0.40707(8) -0.26445(6) 0.0514(4) Uani 0.5 1 d D U P C 2
O51' O 0.3622(4) 0.4046(2) -0.27976(19) 0.0724(16) Uani 0.5 1 d D U P C 2
O52' O 0.2645(14) 0.3586(6) -0.2469(6) 0.119(5) Uani 0.5 1 d D U P C 2
O53' O 0.1430(13) 0.3825(7) -0.2975(5) 0.082(5) Uani 0.5 1 d D U P C 2
O54' O 0.2368(13) 0.4521(6) -0.2272(5) 0.103(5) Uani 0.5 1 d D U P C 2
Cl6 Cl -0.89926(16) -0.07138(7) -0.80962(6) 0.0447(4) Uani 1 1 d D U . . .
O61 O -0.7874(5) -0.0888(2) -0.79090(19) 0.0811(17) Uani 1 1 d D U . . .
O62 O -0.9034(6) -0.0883(2) -0.85793(16) 0.0746(16) Uani 1 1 d D U . . .
O63 O -0.9022(6) -0.0112(2) -0.7910(2) 0.0780(17) Uani 1 1 d D U . . .
O64 O -1.0009(6) -0.1001(3) -0.8015(2) 0.094(2) Uani 1 1 d D U . . .
Cl7 Cl -0.49635(17) 0.03861(7) -0.87556(6) 0.0490(4) Uani 1 1 d D U . . .
O71 O -0.5861(6) -0.0035(2) -0.8785(3) 0.124(3) Uani 1 1 d D U . . .
O72 O -0.4182(6) 0.0170(2) -0.9089(2) 0.0784(18) Uani 1 1 d D U . . .
O73 O -0.4239(7) 0.0579(4) -0.8326(2) 0.136(3) Uani 1 1 d D U . . .
O74 O -0.5546(5) 0.0858(2) -0.8818(2) 0.0773(17) Uani 1 1 d D U . . .
Cl8 Cl -0.6453(3) 0.28631(14) -0.71667(12) 0.1181(11) Uani 1 1 d D U . . .
O81 O -0.7561(10) 0.2785(4) -0.7031(5) 0.206(5) Uani 1 1 d D U . . .
O82 O -0.6468(10) 0.2609(4) -0.7641(3) 0.161(4) Uani 1 1 d D U . . .
O83 O -0.6198(7) 0.3448(3) -0.7073(3) 0.122(3) Uani 1 1 d D U . . .
O84 O -0.5553(10) 0.2636(4) -0.6930(3) 0.169(4) Uani 1 1 d D U . . .
Cl9 Cl -0.0669(4) 0.2786(2) -0.47679(14) 0.0677(12) Uiso 0.579(6) 1 d D . P D 1
O91 O 0.0053(14) 0.3277(6) -0.4699(6) 0.162(3) Uiso 0.579(6) 1 d D U P D 1
O92 O -0.1637(13) 0.2992(7) -0.4552(6) 0.162(3) Uiso 0.579(6) 1 d D U P D 1
O93 O -0.0006(18) 0.2423(7) -0.4552(6) 0.162(3) Uiso 0.579(6) 1 d D U P D 1
O94 O -0.1028(16) 0.2489(7) -0.5227(4) 0.162(3) Uiso 0.579(6) 1 d D U P D 1
Cl9' Cl -0.0549(6) 0.2543(3) -0.4699(2) 0.0768(18) Uiso 0.421(6) 1 d D . P D 2
O91' O -0.1652(14) 0.2204(8) -0.4837(7) 0.162(3) Uiso 0.421(6) 1 d D U P D 2
O92' O 0.002(2) 0.2739(10) -0.4994(7) 0.162(3) Uiso 0.421(6) 1 d D U P D 2
O93' O -0.064(2) 0.2913(8) -0.4260(5) 0.162(3) Uiso 0.421(6) 1 d D U P D 2
O94' O 0.0499(17) 0.2221(10) -0.4589(8) 0.162(3) Uiso 0.421(6) 1 d D U P D 2
O1 O -0.8447(5) 0.0244(3) -0.8769(2) 0.0749(17) Uani 1 1 d D . . . .
H1A H -0.774(4) 0.022(4) -0.883(3) 0.112 Uiso 1 1 d D U . . .
H1B H -0.850(8) 0.008(4) -0.858(3) 0.112 Uiso 1 1 d D U . . .
O2 O -0.5598(9) -0.0048(4) -0.7770(3) 0.054(3) Uani 0.5 1 d . . P . .
O3 O -0.4948(17) 0.1980(8) -0.8095(6) 0.050(5) Uiso 0.25 1 d . . P E 1
C3 C -0.4119(13) 0.1823(6) -0.7788(5) 0.046(3) Uiso 0.25 1 d . . P E 1
C3' C -0.4119(13) 0.1823(6) -0.7788(5) 0.046(3) Uiso 0.25 1 d . . P F 2
O3' O -0.2899(18) 0.2077(8) -0.7576(7) 0.057(5) Uiso 0.25 1 d . . P F 2

loop_
_atom_site_aniso_label
_atom_site_aniso_U_11
_atom_site_aniso_U_22
_atom_site_aniso_U_33
_atom_site_aniso_U_23
_atom_site_aniso_U_13
_atom_site_aniso_U_12
In1A 0.0233(2) 0.01980(18) 0.0248(2) 0.00654(16) 0.00219(17) -0.00018(15)
In2A 0.0238(2) 0.02035(18) 0.0259(2) 0.00602(16) 0.00460(17) -0.00170(16)
O1A 0.033(2) 0.0198(17) 0.025(2) 0.0076(16) 0.0030(17) 0.0003(16)
C1A 0.023(3) 0.022(3) 0.022(3) 0.008(2) 0.005(2) 0.004(2)
C2A 0.025(3) 0.021(3) 0.028(3) 0.005(2) 0.007(3) 0.001(2)
C3A 0.020(3) 0.022(3) 0.025(3) 0.008(2) 0.001(2) 0.004(2)
C4A 0.021(3) 0.021(2) 0.024(3) 0.005(2) 0.008(2) 0.004(2)
C5A 0.023(3) 0.025(3) 0.032(3) 0.012(2) 0.010(3) 0.007(2)
C6A 0.030(3) 0.041(3) 0.033(3) 0.013(3) 0.011(3) 0.003(3)
C7A 0.035(3) 0.028(3) 0.030(3) 0.010(3) 0.010(3) 0.000(3)
C8A 0.032(3) 0.024(3) 0.032(3) 0.010(2) 0.006(3) 0.001(2)
C9A 0.018(3) 0.021(2) 0.032(3) 0.009(2) 0.008(2) 0.001(2)
C10A 0.024(3) 0.022(3) 0.023(3) 0.004(2) 0.003(2) 0.001(2)
C11A 0.026(3) 0.021(3) 0.032(3) 0.010(2) 0.002(3) -0.001(2)
N1A 0.021(2) 0.021(2) 0.029(3) 0.009(2) -0.001(2) -0.0022(19)
C12A 0.020(3) 0.030(3) 0.027(3) 0.007(2) 0.004(2) -0.004(2)
N2A 0.021(2) 0.020(2) 0.028(3) 0.0036(19) 0.006(2) 0.0006(18)
C13A 0.023(3) 0.022(3) 0.037(3) 0.011(2) 0.002(3) -0.003(2)
C14A 0.031(3) 0.021(3) 0.030(3) 0.008(2) 0.008(3) 0.003(2)
C15A 0.026(3) 0.030(3) 0.036(3) 0.010(3) 0.005(3) -0.003(2)
C16A 0.037(4) 0.023(3) 0.044(4) 0.011(3) 0.008(3) -0.003(3)
C17A 0.046(4) 0.025(3) 0.044(4) 0.015(3) 0.013(3) 0.010(3)
C18A 0.026(3) 0.029(3) 0.037(4) 0.013(3) 0.007(3) 0.007(2)
N3A 0.031(3) 0.019(2) 0.028(3) 0.0072(19) 0.004(2) 0.003(2)
C19A 0.035(3) 0.027(3) 0.029(3) 0.008(3) 0.002(3) -0.004(3)
C20A 0.035(3) 0.018(2) 0.029(3) 0.005(2) 0.003(3) 0.001(2)
C21A 0.040(4) 0.038(3) 0.026(3) 0.013(3) 0.001(3) -0.001(3)
C22A 0.049(4) 0.048(4) 0.038(4) 0.019(3) 0.019(3) 0.004(3)
C23A 0.033(4) 0.040(3) 0.051(4) 0.017(3) 0.012(3) -0.003(3)
C24A 0.024(3) 0.030(3) 0.041(4) 0.016(3) 0.007(3) 0.005(2)
N4A 0.024(2) 0.023(2) 0.031(3) 0.010(2) 0.005(2) 0.0015(19)
C25A 0.019(3) 0.031(3) 0.030(3) 0.008(3) 0.001(2) -0.003(2)
C26A 0.025(3) 0.026(3) 0.033(3) 0.007(3) 0.005(3) 0.001(2)
C27A 0.028(3) 0.032(3) 0.041(4) 0.006(3) 0.003(3) -0.006(3)
C28A 0.033(4) 0.045(4) 0.032(4) 0.000(3) 0.000(3) -0.006(3)
C29A 0.050(4) 0.048(4) 0.029(4) 0.004(3) 0.007(3) -0.007(3)
C30A 0.036(3) 0.029(3) 0.034(4) 0.009(3) 0.008(3) 0.001(3)
N5A 0.025(3) 0.027(2) 0.031(3) 0.008(2) 0.008(2) 0.000(2)
C31A 0.029(3) 0.020(3) 0.032(3) 0.007(2) 0.005(3) -0.002(2)
C32A 0.023(3) 0.018(2) 0.022(3) 0.000(2) 0.002(2) -0.001(2)
C33A 0.039(4) 0.023(3) 0.026(3) 0.004(2) 0.003(3) 0.000(3)
C34A 0.032(3) 0.028(3) 0.022(3) -0.001(2) 0.003(3) 0.004(3)
C35A 0.022(3) 0.031(3) 0.037(4) 0.000(3) 0.003(3) 0.003(3)
C36A 0.027(3) 0.030(3) 0.028(3) 0.003(3) 0.005(3) -0.004(3)
N6A 0.023(2) 0.018(2) 0.030(3) 0.0038(19) 0.004(2) -0.0003(19)
O41A 0.030(2) 0.0269(19) 0.029(2) 0.0080(18) 0.0037(18) 0.0051(17)
O42A 0.037(2) 0.028(2) 0.033(2) 0.0052(18) 0.0040(19) 0.0077(18)
C41A 0.022(3) 0.034(3) 0.024(3) 0.008(3) 0.004(2) 0.000(2)
C42A 0.031(3) 0.039(3) 0.029(3) 0.010(3) -0.001(3) -0.001(3)
O51A 0.030(2) 0.0247(19) 0.034(2) 0.0052(18) 0.0115(19) 0.0016(17)
O52A 0.034(2) 0.0247(19) 0.032(2) 0.0060(17) 0.0117(18) -0.0018(17)
C51A 0.026(3) 0.028(3) 0.034(3) 0.014(3) 0.008(3) 0.004(2)
C52A 0.048(4) 0.040(3) 0.039(4) 0.017(3) 0.014(3) -0.003(3)
In1B 0.0291(2) 0.0278(2) 0.0285(2) 0.00687(17) 0.00483(18) 0.00027(17)
In2B 0.0383(3) 0.0370(2) 0.0255(2) 0.00477(19) 0.0079(2) -0.0038(2)
O1B 0.030(2) 0.0248(18) 0.024(2) 0.0064(16) 0.0026(17) 0.0008(16)
C1B 0.034(3) 0.022(3) 0.024(3) 0.001(2) 0.010(3) 0.003(2)
C2B 0.021(3) 0.023(3) 0.032(3) 0.005(2) 0.005(3) 0.004(2)
C3B 0.020(3) 0.025(3) 0.024(3) 0.003(2) 0.004(2) 0.001(2)
C4B 0.023(3) 0.025(3) 0.026(3) 0.007(2) 0.009(3) 0.006(2)
C5B 0.027(3) 0.026(3) 0.030(3) 0.008(2) 0.009(3) 0.005(2)
C6B 0.034(3) 0.046(3) 0.029(3) 0.014(3) 0.013(3) 0.009(3)
C7B 0.033(3) 0.045(3) 0.027(3) 0.016(3) 0.004(3) 0.001(3)
C8B 0.030(3) 0.035(3) 0.041(4) 0.018(3) 0.011(3) 0.000(3)
C9B 0.024(3) 0.028(3) 0.027(3) 0.006(2) 0.010(3) 0.004(2)
C10B 0.024(3) 0.026(3) 0.022(3) 0.002(2) 0.006(2) 0.006(2)
C11B 0.023(3) 0.025(3) 0.027(3) 0.005(2) 0.003(2) 0.002(2)
N1B 0.020(2) 0.029(2) 0.030(3) 0.009(2) 0.006(2) 0.0002(19)
C12B 0.026(3) 0.043(3) 0.023(3) 0.007(3) 0.005(3) 0.000(3)
N2B 0.023(3) 0.047(3) 0.024(3) 0.002(2) 0.002(2) -0.012(2)
C13B 0.022(3) 0.031(3) 0.039(4) 0.011(3) 0.005(3) -0.003(2)
C14B 0.027(3) 0.030(3) 0.034(3) 0.008(3) 0.009(3) -0.001(3)
C15B 0.036(4) 0.035(3) 0.043(4) 0.008(3) 0.007(3) -0.004(3)
C16B 0.042(4) 0.038(3) 0.051(4) 0.006(3) 0.008(3) -0.005(3)
C17B 0.046(4) 0.033(3) 0.053(4) 0.014(3) 0.003(4) 0.001(3)
C18B 0.045(4) 0.034(3) 0.048(4) 0.012(3) 0.006(3) 0.003(3)
N3B 0.035(3) 0.033(3) 0.037(3) 0.012(2) 0.006(2) 0.005(2)
C19B 0.033(3) 0.031(3) 0.024(3) 0.001(2) 0.004(3) -0.003(3)
C20B 0.034(3) 0.019(3) 0.031(3) 0.000(2) 0.009(3) -0.005(2)
C21B 0.047(4) 0.021(3) 0.044(4) 0.007(3) 0.018(3) 0.003(3)
C22B 0.047(4) 0.030(3) 0.053(4) 0.012(3) 0.029(4) -0.002(3)
C23B 0.033(4) 0.032(3) 0.064(5) 0.013(3) 0.024(4) 0.001(3)
C24B 0.027(3) 0.025(3) 0.053(4) 0.004(3) 0.010(3) 0.004(3)
N4B 0.026(3) 0.025(2) 0.035(3) 0.002(2) 0.012(2) 0.000(2)
C25B 0.039(4) 0.083(5) 0.026(4) 0.003(4) 0.002(3) -0.022(4)
C26B 0.048(5) 0.061(5) 0.026(4) -0.010(3) -0.006(3) 0.000(4)
C27B 0.051(5) 0.083(6) 0.061(6) -0.012(5) -0.006(4) 0.006(5)
C28B 0.087(8) 0.088(7) 0.082(8) 0.014(6) -0.034(6) 0.010(6)
C29B 0.117(10) 0.103(8) 0.074(7) 0.028(6) -0.049(7) 0.024(7)
C30B 0.099(7) 0.069(5) 0.048(5) 0.019(4) -0.020(5) 0.004(5)
N5B 0.054(4) 0.051(3) 0.030(3) 0.003(3) -0.003(3) 0.005(3)
C31B 0.039(4) 0.031(3) 0.035(4) -0.003(3) 0.007(3) -0.012(3)
C32B 0.041(4) 0.029(3) 0.025(3) -0.005(3) 0.015(3) -0.005(3)
C33B 0.059(5) 0.031(3) 0.029(4) 0.003(3) 0.007(3) -0.004(3)
C34B 0.049(4) 0.045(4) 0.026(4) -0.005(3) -0.003(3) 0.009(3)
C35B 0.037(4) 0.045(4) 0.037(4) -0.005(3) 0.010(3) 0.003(3)
C36B 0.040(4) 0.039(3) 0.038(4) -0.001(3) 0.014(3) -0.007(3)
N6B 0.038(3) 0.029(2) 0.033(3) 0.001(2) 0.013(2) -0.004(2)
O41B 0.041(3) 0.043(2) 0.036(3) 0.008(2) 0.014(2) -0.002(2)
O42B 0.046(3) 0.040(2) 0.037(3) 0.009(2) 0.016(2) -0.005(2)
C41B 0.036(4) 0.056(4) 0.042(4) 0.022(4) 0.011(3) 0.001(3)
C42B 0.075(6) 0.068(5) 0.044(4) 0.024(4) 0.016(4) -0.012(4)
O51B 0.051(3) 0.052(3) 0.053(3) 0.017(3) -0.017(3) 0.003(2)
O52B 0.056(3) 0.075(4) 0.038(3) 0.013(3) 0.000(2) 0.017(3)
C51B 0.048(4) 0.055(4) 0.048(5) 0.022(4) 0.007(4) 0.004(4)
C52B 0.061(5) 0.068(5) 0.043(4) 0.017(4) -0.018(4) 0.011(4)
O61B 0.080(4) 0.064(3) 0.034(3) -0.006(2) 0.023(3) -0.006(3)
In1C 0.0426(9) 0.0449(8) 0.0364(7) 0.0120(6) -0.0027(8) -0.0168(7)
In2C 0.0617(10) 0.0544(8) 0.0290(7) 0.0085(6) 0.0036(9) -0.0270(10)
In1X 0.0648(11) 0.0317(6) 0.0303(7) 0.0072(5) 0.0031(9) 0.0050(8)
In2X 0.0760(12) 0.0341(6) 0.0290(7) 0.0045(5) 0.0090(10) 0.0049(9)
O1C 0.120(4) 0.052(3) 0.036(3) 0.010(2) 0.010(2) -0.024(2)
C1C 0.122(6) 0.052(3) 0.028(3) 0.009(3) 0.017(3) -0.025(4)
C2C 0.130(7) 0.054(4) 0.028(3) 0.004(3) 0.018(4) -0.023(4)
C3C 0.101(6) 0.059(4) 0.026(3) 0.008(3) 0.022(4) -0.013(4)
C4C 0.072(5) 0.057(3) 0.030(3) 0.007(3) 0.024(3) -0.004(3)
C5C 0.078(5) 0.050(3) 0.033(3) 0.009(3) 0.019(3) -0.004(3)
C6C 0.068(5) 0.064(5) 0.055(4) 0.016(4) 0.020(3) 0.002(4)
C7C 0.179(10) 0.060(4) 0.050(5) 0.011(4) 0.046(5) 0.020(5)
C8C 0.073(5) 0.078(5) 0.050(5) 0.032(4) 0.003(4) -0.018(4)
C9C 0.077(5) 0.049(3) 0.029(3) 0.006(3) 0.020(3) -0.010(3)
C10C 0.101(6) 0.050(3) 0.027(3) 0.006(3) 0.021(3) -0.015(3)
C11C 0.146(6) 0.069(4) 0.023(4) 0.002(3) 0.013(4) -0.031(4)
N1C 0.140(5) 0.045(3) 0.030(3) 0.000(2) 0.006(3) -0.030(3)
C12C 0.105(5) 0.048(4) 0.028(3) 0.007(3) 0.023(3) -0.012(3)
N2C 0.112(4) 0.040(3) 0.027(3) 0.005(2) 0.022(3) -0.010(3)
C13C 0.089(10) 0.055(6) 0.040(7) -0.005(5) 0.001(7) -0.029(6)
C14C 0.075(9) 0.038(8) 0.050(6) 0.004(5) -0.004(6) -0.012(8)
C15C 0.070(9) 0.039(9) 0.060(8) 0.000(6) -0.007(7) -0.011(8)
C16C 0.075(10) 0.045(10) 0.080(9) 0.004(7) 0.002(8) -0.009(9)
C17C 0.094(12) 0.092(18) 0.086(9) 0.015(8) 0.004(8) -0.038(14)
C18C 0.077(9) 0.034(9) 0.071(8) 0.014(7) 0.009(7) -0.004(8)
N3C 0.083(7) 0.042(7) 0.055(5) 0.014(5) 0.002(5) -0.016(6)
C13X 0.097(10) 0.038(6) 0.035(6) -0.005(5) 0.007(6) -0.015(7)
C14X 0.089(9) 0.027(7) 0.053(6) 0.003(5) 0.018(6) -0.001(7)
C15X 0.089(10) 0.027(8) 0.063(7) 0.001(6) 0.018(7) -0.004(8)
C16X 0.103(12) 0.059(12) 0.084(9) 0.012(7) 0.030(8) -0.015(11)
C17X 0.103(11) 0.043(8) 0.087(9) 0.018(7) 0.034(8) 0.007(8)
C18X 0.094(10) 0.030(8) 0.082(8) 0.017(6) 0.039(7) 0.020(7)
N3X 0.098(7) 0.024(6) 0.051(5) 0.004(4) 0.019(5) 0.000(6)
C19C 0.147(7) 0.049(4) 0.030(4) 0.003(3) 0.005(4) -0.026(4)
C20C 0.089(5) 0.054(3) 0.027(3) 0.003(3) 0.000(3) -0.031(3)
C21C 0.099(6) 0.064(4) 0.034(4) 0.011(3) 0.001(4) -0.019(4)
C22C 0.102(7) 0.069(5) 0.040(4) 0.006(3) 0.004(4) -0.011(4)
C23C 0.100(6) 0.063(4) 0.031(4) 0.002(3) 0.003(4) -0.023(4)
C24C 0.109(6) 0.057(4) 0.024(3) 0.004(3) 0.011(4) -0.025(4)
N4C 0.112(5) 0.047(3) 0.030(3) 0.008(2) 0.011(3) -0.023(3)
C25C 0.101(5) 0.045(4) 0.041(4) 0.013(3) 0.029(3) -0.002(4)
C26C 0.085(5) 0.052(3) 0.042(3) 0.016(3) 0.024(3) 0.014(3)
C27C 0.067(5) 0.070(4) 0.046(4) 0.024(3) 0.025(4) 0.017(4)
C28C 0.083(6) 0.084(5) 0.046(4) 0.023(4) 0.029(4) 0.028(4)
C29C 0.087(6) 0.091(5) 0.037(4) 0.020(4) 0.023(4) 0.033(4)
C30C 0.125(8) 0.070(5) 0.038(4) 0.009(3) 0.025(4) 0.020(5)
N5C 0.133(6) 0.054(3) 0.035(3) 0.012(2) 0.027(3) 0.004(3)
C31C 0.107(6) 0.051(4) 0.029(3) 0.008(3) 0.017(3) -0.012(4)
C32C 0.109(6) 0.047(3) 0.031(3) 0.012(2) 0.016(3) -0.010(4)
C33C 0.076(5) 0.051(3) 0.030(3) 0.013(3) 0.012(3) 0.004(3)
C34C 0.11(3) 0.067(7) 0.051(9) 0.027(6) 0.029(13) 0.001(10)
C35C 0.116(18) 0.062(7) 0.058(8) 0.025(6) 0.034(9) -0.005(9)
C36C 0.104(14) 0.048(6) 0.059(8) 0.020(5) 0.031(8) -0.008(7)
N6C 0.077(8) 0.042(5) 0.040(5) 0.015(4) 0.017(5) -0.001(5)
C33X 0.076(5) 0.051(3) 0.030(3) 0.013(3) 0.012(3) 0.004(3)
C34X 0.080(15) 0.066(8) 0.037(7) 0.026(6) 0.013(6) 0.000(9)
C35X 0.044(8) 0.051(7) 0.045(6) 0.023(5) 0.014(6) 0.018(6)
C36X 0.055(8) 0.037(6) 0.041(6) 0.020(5) 0.009(5) 0.019(5)
N6X 0.065(7) 0.033(4) 0.030(4) 0.010(3) 0.012(4) 0.014(4)
O41C 0.159(5) 0.059(3) 0.086(5) 0.007(3) 0.011(4) -0.007(3)
O42C 0.179(6) 0.059(3) 0.097(5) -0.005(3) 0.013(4) -0.005(3)
C41C 0.169(7) 0.051(5) 0.075(6) 0.011(4) 0.020(5) -0.005(4)
C42C 0.309(16) 0.048(5) 0.111(10) 0.001(5) 0.020(10) 0.004(7)
O51C 0.123(8) 0.133(10) 0.059(6) 0.049(6) 0.009(5) -0.021(7)
O52C 0.129(8) 0.067(8) 0.057(6) 0.026(6) 0.008(5) -0.025(6)
C51C 0.122(9) 0.102(14) 0.056(6) 0.034(7) 0.012(5) -0.022(7)
C52C 0.108(15) 0.17(2) 0.057(7) 0.049(9) 0.011(8) -0.025(15)
O51X 0.066(5) 0.040(5) 0.029(4) 0.015(4) 0.003(4) -0.005(4)
O52X 0.063(5) 0.044(5) 0.025(4) 0.016(4) -0.009(4) -0.011(4)
C51X 0.065(6) 0.031(7) 0.019(5) 0.009(5) -0.002(4) -0.007(5)
C52X 0.075(11) 0.077(11) 0.016(5) 0.017(5) -0.003(5) -0.003(9)
O61C 0.095(7) 0.049(6) 0.049(7) 0.020(5) 0.022(6) 0.000(5)
O61X 0.115(8) 0.057(7) 0.058(7) 0.025(6) 0.036(6) 0.022(6)
Cl1 0.0370(9) 0.0331(7) 0.0465(10) 0.0152(7) 0.0128(7) 0.0048(7)
O11 0.070(4) 0.038(2) 0.090(4) 0.006(2) 0.030(3) 0.006(2)
O12 0.154(6) 0.050(3) 0.061(3) 0.018(3) 0.028(3) -0.005(3)
O13 0.068(4) 0.097(4) 0.106(5) 0.038(4) -0.001(3) 0.022(3)
O14 0.070(4) 0.059(3) 0.148(6) 0.050(4) 0.050(4) 0.003(3)
Cl2 0.0229(7) 0.0272(7) 0.0415(9) 0.0135(6) 0.0026(6) -0.0023(6)
O21 0.043(3) 0.067(3) 0.090(4) 0.030(3) -0.006(3) 0.013(2)
O22 0.055(3) 0.062(3) 0.096(4) -0.014(3) 0.012(3) 0.008(3)
O23 0.091(4) 0.119(5) 0.075(4) 0.064(4) 0.019(3) 0.003(4)
O24 0.061(3) 0.075(3) 0.068(4) 0.028(3) -0.007(3) -0.040(3)
Cl3 0.0426(9) 0.0464(9) 0.0379(9) 0.0147(7) 0.0113(8) 0.0008(7)
O31 0.056(3) 0.065(3) 0.047(3) 0.019(2) 0.012(2) -0.013(2)
O32 0.093(4) 0.081(4) 0.112(5) 0.058(4) 0.041(4) 0.033(3)
O33 0.060(3) 0.117(5) 0.076(4) 0.052(4) -0.008(3) -0.026(3)
O34 0.122(5) 0.065(3) 0.068(4) 0.006(3) 0.052(4) -0.007(3)
Cl4 0.0886(17) 0.0733(14) 0.0417(12) -0.0086(10) 0.0124(11) -0.0087(12)
O41 0.116(5) 0.095(5) 0.067(4) -0.008(3) -0.010(4) -0.008(4)
O42 0.139(6) 0.088(4) 0.065(4) -0.014(3) 0.029(4) -0.022(4)
O43 0.465(16) 0.092(5) 0.119(7) -0.009(5) -0.146(9) 0.022(7)
O44 0.158(8) 0.214(10) 0.184(9) -0.018(7) 0.089(7) -0.042(7)
Cl5 0.0314(9) 0.0667(11) 0.0507(11) 0.0128(9) 0.0071(8) -0.0065(8)
O51 0.048(3) 0.083(4) 0.078(4) 0.012(3) 0.021(3) -0.011(3)
O52 0.042(5) 0.057(5) 0.087(8) 0.018(5) 0.009(5) -0.006(4)
O53 0.059(7) 0.063(7) 0.081(8) 0.016(6) 0.006(6) -0.029(6)
O54 0.047(7) 0.138(11) 0.052(5) 0.026(5) 0.015(4) -0.001(8)
Cl5' 0.0314(9) 0.0667(11) 0.0507(11) 0.0128(9) 0.0071(8) -0.0065(8)
O51' 0.048(3) 0.083(4) 0.078(4) 0.012(3) 0.021(3) -0.011(3)
O52' 0.111(10) 0.123(8) 0.152(11) 0.083(8) 0.022(8) 0.005(7)
O53' 0.054(6) 0.091(10) 0.091(8) 0.029(7) -0.008(5) -0.020(6)
O54' 0.055(8) 0.093(8) 0.116(8) -0.028(7) 0.019(8) -0.007(7)
Cl6 0.0528(10) 0.0458(9) 0.0376(9) 0.0138(7) 0.0135(8) 0.0087(8)
O61 0.088(4) 0.075(4) 0.062(4) 0.011(3) -0.018(3) 0.016(3)
O62 0.090(4) 0.089(4) 0.041(3) 0.019(3) 0.005(3) 0.018(3)
O63 0.109(5) 0.052(3) 0.085(4) 0.024(3) 0.046(4) 0.023(3)
O64 0.094(4) 0.085(4) 0.115(5) 0.030(4) 0.055(4) 0.002(3)
Cl7 0.0531(11) 0.0444(9) 0.0553(11) 0.0225(8) 0.0129(9) 0.0035(8)
O71 0.101(5) 0.059(4) 0.223(8) 0.036(4) 0.085(5) 0.004(3)
O72 0.096(4) 0.055(3) 0.101(4) 0.030(3) 0.056(4) 0.027(3)
O73 0.125(6) 0.211(8) 0.070(4) 0.046(4) 0.005(4) 0.028(5)
O74 0.085(4) 0.063(3) 0.105(5) 0.042(3) 0.045(4) 0.029(3)
Cl8 0.156(3) 0.114(2) 0.135(3) 0.096(2) 0.052(2) 0.041(2)
O81 0.230(8) 0.128(7) 0.317(13) 0.103(8) 0.156(9) 0.024(6)
O82 0.228(10) 0.180(7) 0.119(5) 0.108(5) 0.031(5) 0.055(7)
O83 0.129(6) 0.121(5) 0.161(7) 0.099(5) 0.041(5) 0.021(4)
O84 0.269(9) 0.156(8) 0.111(6) 0.085(6) 0.015(6) 0.081(7)
O1 0.057(4) 0.081(4) 0.094(5) 0.052(4) -0.016(3) -0.014(3)
O2 0.059(6) 0.061(6) 0.032(5) 0.006(5) 0.007(5) -0.010(5)

loop_
_atom_type_symbol
_atom_type_description
_atom_type_scat_dispersion_real
_atom_type_scat_dispersion_imag
_atom_type_scat_source
C C 0.0033 0.0016 'International Tables Vol C Tables 4.2.6.8 and 6.1.1.4'
H H 0.0000 0.0000 'International Tables Vol C Tables 4.2.6.8 and 6.1.1.4'
N N 0.0061 0.0033 'International Tables Vol C Tables 4.2.6.8 and 6.1.1.4'
O O 0.0106 0.0060 'International Tables Vol C Tables 4.2.6.8 and 6.1.1.4'
Cl Cl 0.1484 0.1585 'International Tables Vol C Tables 4.2.6.8 and 6.1.1.4'
In In -0.7276 1.3100 'International Tables Vol C Tables 4.2.6.8 and 6.1.1.4'

loop_
_geom_angle_atom_site_label_1
_geom_angle_atom_site_label_2
_geom_angle_atom_site_label_3
_geom_angle
_geom_angle_publ_flag
O41A In1A O1A 98.92(14) ?
O41A In1A O51A 91.63(15) ?
O1A In1A O51A 83.61(13) ?
O41A In1A N3A 100.86(15) ?
O1A In1A N3A 154.79(16) ?
O51A In1A N3A 80.37(15) ?
O41A In1A N4A 93.99(15) ?
O1A In1A N4A 88.73(14) ?
O51A In1A N4A 171.12(15) ?
N3A In1A N4A 105.26(16) ?
O41A In1A N1A 169.25(15) ?
O1A In1A N1A 86.67(14) ?
O51A In1A N1A 98.15(15) ?
N3A In1A N1A 76.55(15) ?
N4A In1A N1A 76.87(16) ?
O41A In1A In2A 78.24(10) ?
O1A In1A In2A 31.22(10) ?
O51A In1A In2A 61.33(9) ?
N3A In1A In2A 141.53(12) ?
N4A In1A In2A 113.19(11) ?
N1A In1A In2A 110.40(11) ?
O52A In2A O1A 101.94(14) ?
O52A In2A O42A 92.41(15) ?
O1A In2A O42A 85.67(14) ?
O52A In2A N5A 96.32(15) ?
O1A In2A N5A 158.78(15) ?
O42A In2A N5A 82.82(16) ?
O52A In2A N6A 93.25(15) ?
O1A In2A N6A 89.59(15) ?
O42A In2A N6A 173.26(15) ?
N5A In2A N6A 100.17(16) ?
O52A In2A N2A 166.10(15) ?
O1A In2A N2A 87.55(14) ?
O42A In2A N2A 98.47(15) ?
N5A In2A N2A 76.63(16) ?
N6A In2A N2A 76.52(15) ?
O52A In2A In1A 80.71(10) ?
O1A In2A In1A 31.46(9) ?
O42A In2A In1A 63.57(10) ?
N5A In2A In1A 145.96(12) ?
N6A In2A In1A 113.83(11) ?
N2A In2A In1A 111.87(11) ?
C1A O1A In2A 121.8(3) ?
C1A O1A In1A 120.9(3) ?
In2A O1A In1A 117.32(16) y
O1A C1A C2A 120.1(4) ?
O1A C1A C10A 118.3(5) ?
C2A C1A C10A 121.6(5) ?
C1A C2A C3A 118.9(5) ?
C1A C2A C11A 121.0(5) ?
C3A C2A C11A 120.0(5) ?
C2A C3A C4A 121.8(5) ?
C9A C4A C3A 117.4(5) ?
C9A C4A C5A 120.3(4) ?
C3A C4A C5A 122.2(5) ?
C4A C5A C7A 112.6(4) ?
C4A C5A C8A 108.8(4) ?
C7A C5A C8A 109.4(5) ?
C4A C5A C6A 109.8(4) ?
C7A C5A C6A 106.5(5) ?
C8A C5A C6A 109.8(4) ?
C4A C9A C10A 122.9(5) ?
C9A C10A C1A 117.3(5) ?
C9A C10A C12A 121.8(4) ?
C1A C10A C12A 120.9(5) ?
N1A C11A C2A 113.3(4) ?
C19A N1A C13A 110.0(4) ?
C19A N1A C11A 111.2(4) ?
C13A N1A C11A 109.5(4) ?
C19A N1A In1A 107.3(3) ?
C13A N1A In1A 106.1(3) ?
C11A N1A In1A 112.6(3) ?
C10A C12A N2A 111.8(4) ?
C25A N2A C31A 109.1(4) ?
C25A N2A C12A 111.9(4) ?
C31A N2A C12A 111.3(4) ?
C25A N2A In2A 105.0(3) ?
C31A N2A In2A 109.7(3) ?
C12A N2A In2A 109.7(3) ?
N1A C13A C14A 110.9(4) ?
N3A C14A C15A 120.9(5) ?
N3A C14A C13A 117.6(4) ?
C15A C14A C13A 121.4(5) ?
C16A C15A C14A 119.3(6) ?
C15A C16A C17A 119.2(5) ?
C16A C17A C18A 119.7(5) ?
N3A C18A C17A 120.5(6) ?
C18A N3A C14A 120.2(5) ?
C18A N3A In1A 124.6(4) ?
C14A N3A In1A 115.0(3) ?
N1A C19A C20A 112.9(4) ?
N4A C20A C21A 121.2(5) ?
N4A C20A C19A 115.8(5) ?
C21A C20A C19A 122.9(5) ?
C22A C21A C20A 119.8(6) ?
C21A C22A C23A 119.5(5) ?
C24A C23A C22A 118.8(6) ?
N4A C24A C23A 121.2(5) ?
C24A N4A C20A 119.5(5) ?
C24A N4A In1A 123.8(4) ?
C20A N4A In1A 115.5(3) ?
N2A C25A C26A 111.2(4) ?
N5A C26A C27A 121.1(5) ?
N5A C26A C25A 116.1(5) ?
C27A C26A C25A 122.7(5) ?
C26A C27A C28A 119.1(5) ?
C27A C28A C29A 119.0(6) ?
C30A C29A C28A 118.6(6) ?
N5A C30A C29A 122.5(5) ?
C30A N5A C26A 119.3(5) ?
C30A N5A In2A 125.5(4) ?
C26A N5A In2A 115.1(4) ?
N2A C31A C32A 113.3(4) ?
N6A C32A C33A 122.1(5) ?
N6A C32A C31A 115.7(5) ?
C33A C32A C31A 121.9(5) ?
C32A C33A C34A 119.4(5) ?
C35A C34A C33A 118.5(5) ?
C36A C35A C34A 119.2(5) ?
N6A C36A C35A 122.4(5) ?
C36A N6A C32A 118.2(5) ?
C36A N6A In2A 124.3(3) ?
C32A N6A In2A 115.7(3) ?
C41A O41A In1A 125.9(3) ?
C41A O42A In2A 147.5(4) ?
O42A C41A O41A 124.0(5) ?
O42A C41A C42A 118.7(5) ?
O41A C41A C42A 117.3(5) ?
C51A O51A In1A 149.8(3) ?
C51A O52A In2A 122.3(3) ?
O51A C51A O52A 125.0(5) ?
O51A C51A C52A 119.2(5) ?
O52A C51A C52A 115.8(5) ?
O41B In1B O1B 86.83(14) ?
O41B In1B O51B 115.43(18) ?
O1B In1B O51B 119.92(16) ?
O41B In1B N4B 160.09(17) ?
O1B In1B N4B 85.31(14) ?
O51B In1B N4B 84.28(19) ?
O41B In1B N3B 83.88(16) ?
O1B In1B N3B 157.36(16) ?
O51B In1B N3B 82.68(17) ?
N4B In1B N3B 96.61(16) ?
O41B In1B O52B 79.07(17) ?
O1B In1B O52B 76.54(17) ?
O51B In1B O52B 56.86(18) ?
N4B In1B O52B 116.61(18) ?
N3B In1B O52B 121.50(18) ?
O41B In1B N1B 87.01(16) ?
O1B In1B N1B 86.23(14) ?
O51B In1B N1B 144.82(17) ?
N4B In1B N1B 74.25(16) ?
N3B In1B N1B 72.73(16) ?
O52B In1B N1B 158.30(18) ?
O41B In1B C51B 96.9(2) ?
O1B In1B C51B 99.57(19) ?
O51B In1B C51B 28.4(2) ?
N4B In1B C51B 102.5(2) ?
N3B In1B C51B 102.0(2) ?
O52B In1B C51B 28.50(19) ?
N1B In1B C51B 173.2(2) ?
O41B In1B In2B 69.47(11) ?
O1B In1B In2B 28.38(9) ?
O51B In1B In2B 106.22(13) ?
N4B In1B In2B 109.21(11) ?
N3B In1B In2B 153.24(12) ?
O52B In1B In2B 52.49(14) ?
N1B In1B In2B 107.03(11) ?
C51B In1B In2B 79.66(17) ?
O42B In2B O1B 88.40(15) ?
O42B In2B N5B 110.5(2) ?
O1B In2B N5B 113.19(17) ?
O42B In2B N6B 99.28(17) ?
O1B In2B N6B 88.00(16) ?
N5B In2B N6B 143.24(19) ?
O42B In2B O61B 78.16(18) ?
O1B In2B O61B 162.94(18) ?
N5B In2B O61B 81.7(2) ?
N6B In2B O61B 83.9(2) ?
O42B In2B N2B 173.26(17) ?
O1B In2B N2B 87.49(15) ?
N5B In2B N2B 76.1(2) ?
N6B In2B N2B 75.24(18) ?
O61B In2B N2B 104.83(18) ?
O42B In2B In1B 67.17(11) ?
O1B In2B In1B 28.69(9) ?
N5B In2B In1B 101.59(14) ?
N6B In2B In1B 109.72(12) ?
O61B In2B In1B 144.16(14) ?
N2B In2B In1B 110.63(12) ?
C1B O1B In2B 117.1(3) ?
C1B O1B In1B 119.5(3) ?
In2B O1B In1B 122.93(16) y
O1B C1B C2B 120.9(5) ?
O1B C1B C10B 118.4(5) ?
C2B C1B C10B 120.7(5) ?
C1B C2B C3B 119.2(5) ?
C1B C2B C11B 120.7(5) ?
C3B C2B C11B 120.1(5) ?
C2B C3B C4B 121.9(5) ?
C9B C4B C3B 116.9(5) ?
C9B C4B C5B 120.9(5) ?
C3B C4B C5B 122.1(5) ?
C8B C5B C4B 109.1(5) ?
C8B C5B C7B 108.4(5) ?
C4B C5B C7B 112.3(4) ?
C8B C5B C6B 109.7(4) ?
C4B C5B C6B 110.3(5) ?
C7B C5B C6B 107.0(5) ?
C10B C9B C4B 122.7(5) ?
C9B C10B C1B 118.5(5) ?
C9B C10B C12B 121.9(5) ?
C1B C10B C12B 119.7(5) ?
C2B C11B N1B 110.4(4) ?
C19B N1B C13B 109.9(4) ?
C19B N1B C11B 110.1(4) ?
C13B N1B C11B 110.0(4) ?
C19B N1B In1B 111.3(3) ?
C13B N1B In1B 106.5(3) ?
C11B N1B In1B 108.9(3) ?
C10B C12B N2B 112.4(4) ?
C31B N2B C25B 113.0(5) ?
C31B N2B C12B 111.1(5) ?
C25B N2B C12B 107.9(5) ?
C31B N2B In2B 109.4(3) ?
C25B N2B In2B 108.1(4) ?
C12B N2B In2B 107.1(3) ?
N1B C13B C14B 109.0(4) ?
N3B C14B C15B 121.2(6) ?
N3B C14B C13B 116.0(5) ?
C15B C14B C13B 122.9(6) ?
C16B C15B C14B 119.6(6) ?
C15B C16B C17B 119.0(6) ?
C18B C17B C16B 118.6(6) ?
N3B C18B C17B 123.0(6) ?
C18B N3B C14B 118.5(5) ?
C18B N3B In1B 125.4(4) ?
C14B N3B In1B 115.6(4) ?
N1B C19B C20B 112.6(5) ?
N4B C20B C21B 121.7(5) ?
N4B C20B C19B 116.8(5) ?
C21B C20B C19B 121.3(6) ?
C20B C21B C22B 119.4(6) ?
C23B C22B C21B 118.5(6) ?
C24B C23B C22B 119.5(6) ?
N4B C24B C23B 122.5(6) ?
C24B N4B C20B 118.3(5) ?
C24B N4B In1B 123.7(4) ?
C20B N4B In1B 116.8(4) ?
N2B C25B C26B 115.1(6) ?
N5B C26B C27B 121.3(8) ?
N5B C26B C25B 117.8(6) ?
C27B C26B C25B 120.8(8) ?
C28B C27B C26B 118.3(9) ?
C29B C28B C27B 119.9(10) ?
C28B C29B C30B 120.5(10) ?
N5B C30B C29B 120.5(10) ?
C26B N5B C30B 119.5(7) ?
C26B N5B In2B 118.3(5) ?
C30B N5B In2B 122.2(6) ?
N2B C31B C32B 113.3(5) ?
N6B C32B C33B 121.3(6) ?
N6B C32B C31B 116.9(6) ?
C33B C32B C31B 121.7(5) ?
C32B C33B C34B 119.4(6) ?
C35B C34B C33B 119.4(7) ?
C36B C35B C34B 118.4(6) ?
N6B C36B C35B 122.0(6) ?
C32B N6B C36B 119.5(6) ?
C32B N6B In2B 117.5(4) ?
C36B N6B In2B 122.5(4) ?
C41B O41B In1B 132.2(4) ?
C41B O42B In2B 140.5(4) ?
O41B C41B O42B 127.0(6) ?
O41B C41B C42B 119.0(6) ?
O42B C41B C42B 114.0(6) ?
C51B O51B In1B 94.2(4) ?
C51B O52B In1B 89.7(4) ?
O51B C51B O52B 119.0(7) ?
O51B C51B C52B 120.3(7) ?
O52B C51B C52B 120.6(7) ?
O51B C51B In1B 57.4(4) ?
O52B C51B In1B 61.8(4) ?
C52B C51B In1B 176.6(5) ?
O41C In1C O1C 96.0(3) ?
O41C In1C O51C 92.1(5) ?
O1C In1C O51C 81.3(4) ?
O41C In1C N3C 74.1(6) ?
O1C In1C N3C 151.3(4) ?
O51C In1C N3C 125.1(6) ?
O41C In1C N1C 96.3(3) ?
O1C In1C N1C 86.8(2) ?
O51C In1C N1C 166.1(4) ?
N3C In1C N1C 68.1(4) ?
O41C In1C O52C 111.3(4) ?
O1C In1C O52C 127.7(4) ?
O51C In1C O52C 55.0(5) ?
N3C In1C O52C 80.6(5) ?
N1C In1C O52C 130.5(5) ?
O41C In1C N4C 165.6(3) ?
O1C In1C N4C 87.1(2) ?
O51C In1C N4C 102.2(5) ?
N3C In1C N4C 96.6(5) ?
N1C In1C N4C 69.8(2) ?
O52C In1C N4C 77.1(4) ?
O41C In1C C51C 103.7(6) ?
O1C In1C C51C 105.8(5) ?
O51C In1C C51C 28.5(6) ?
N3C In1C C51C 102.8(6) ?
N1C In1C C51C 155.0(6) ?
O52C In1C C51C 26.5(6) ?
N4C In1C C51C 88.9(6) ?
O41C In1C In2C 72.2(3) ?
O1C In1C In2C 31.04(17) ?
O51C In1C In2C 63.6(4) ?
N3C In1C In2C 145.5(5) ?
N1C In1C In2C 108.6(2) ?
O52C In1C In2C 118.5(4) ?
N4C In1C In2C 114.92(16) ?
C51C In1C In2C 92.0(5) ?
N5C In2C O42C 110.3(3) ?
N5C In2C O61C 91.0(4) ?
O42C In2C O61C 104.5(4) ?
N5C In2C N6C 154.3(3) ?
O42C In2C N6C 95.4(3) ?
O61C In2C N6C 81.9(5) ?
N5C In2C N2C 79.1(2) ?
O42C In2C N2C 157.3(3) ?
O61C In2C N2C 95.7(4) ?
N6C In2C N2C 77.1(3) ?
N5C In2C O1C 84.9(3) ?
O42C In2C O1C 80.9(3) ?
O61C In2C O1C 174.1(3) ?
N6C In2C O1C 100.1(4) ?
N2C In2C O1C 79.4(2) ?
N5C In2C In1C 104.9(2) ?
O42C In2C In1C 61.0(2) ?
O61C In2C In1C 161.3(3) ?
N6C In2C In1C 87.6(4) ?
N2C In2C In1C 97.0(2) ?
O1C In2C In1C 24.49(11) ?
N4C In1X O51X 94.7(3) ?
N4C In1X N3X 110.6(5) ?
O51X In1X N3X 113.6(5) ?
N4C In1X N1C 80.1(2) ?
O51X In1X N1C 166.5(4) ?
N3X In1X N1C 79.9(4) ?
N4C In1X O41C 157.5(3) ?
O51X In1X O41C 92.6(4) ?
N3X In1X O41C 85.6(5) ?
N1C In1X O41C 88.0(3) ?
N4C In1X O1C 85.6(2) ?
O51X In1X O1C 87.9(4) ?
N3X In1X O1C 150.8(4) ?
N1C In1X O1C 79.3(2) ?
O41C In1X O1C 73.4(2) ?
N4C In1X In2X 103.7(2) ?
O51X In1X In2X 74.5(4) ?
N3X In1X In2X 143.5(5) ?
N1C In1X In2X 94.4(2) ?
O41C In1X In2X 58.0(2) ?
O1C In1X In2X 21.85(13) ?
O1C In2X O42C 100.8(3) ?
O1C In2X N6X 103.3(4) ?
O42C In2X N6X 102.6(3) ?
O1C In2X O61X 170.2(4) ?
O42C In2X O61X 77.3(5) ?
N6X In2X O61X 86.5(5) ?
O1C In2X N2C 92.1(2) ?
O42C In2X N2C 167.0(3) ?
N6X In2X N2C 75.6(3) ?
O61X In2X N2C 89.7(4) ?
O1C In2X N5C 93.2(3) ?
O42C In2X N5C 104.5(3) ?
N6X In2X N5C 144.8(3) ?
O61X In2X N5C 78.1(4) ?
N2C In2X N5C 72.9(2) ?
O1C In2X In1X 29.48(15) ?
O42C In2X In1X 80.6(3) ?
N6X In2X In1X 87.1(3) ?
O61X In2X In1X 155.0(4) ?
N2C In2X In1X 112.0(2) ?
N5C In2X In1X 119.1(2) ?
C1C O1C In2X 119.1(5) ?
C1C O1C In1C 123.0(6) ?
C1C O1C In1X 112.1(5) ?
In2X O1C In1X 128.7(2) y
C1C O1C In2C 112.4(5) ?
In1C O1C In2C 124.5(2) y
O1C C1C C10C 119.7(6) ?
O1C C1C C2C 119.7(6) ?
C10C C1C C2C 120.7(7) ?
C3C C2C C1C 118.7(7) ?
C3C C2C C11C 123.3(7) ?
C1C C2C C11C 118.0(7) ?
C2C C3C C4C 123.3(7) ?
C3C C4C C9C 116.3(7) ?
C3C C4C C5C 122.3(6) ?
C9C C4C C5C 121.4(6) ?
C4C C5C C7C 111.9(6) ?
C4C C5C C8C 108.1(7) ?
C7C C5C C8C 108.8(7) ?
C4C C5C C6C 111.3(6) ?
C7C C5C C6C 108.0(7) ?
C8C C5C C6C 108.6(6) ?
C10C C9C C4C 122.3(6) ?
C9C C10C C1C 118.7(7) ?
C9C C10C C12C 121.7(6) ?
C1C C10C C12C 119.7(6) ?
N1C C11C C2C 110.0(7) ?
C19C N1C C11C 111.4(7) ?
C19C N1C C13C 120.5(12) ?
C11C N1C C13C 98.0(8) ?
C19C N1C C13X 101.0(10) ?
C11C N1C C13X 117.1(8) ?
C19C N1C In1X 101.0(5) ?
C11C N1C In1X 119.8(5) ?
C13X N1C In1X 103.7(8) ?
C19C N1C In1C 114.9(5) ?
C11C N1C In1C 105.8(5) ?
C13C N1C In1C 104.1(10) ?
N2C C12C C10C 112.4(6) ?
C12C N2C C31C 109.5(6) ?
C12C N2C C25C 110.6(5) ?
C31C N2C C25C 111.5(6) ?
C12C N2C In2C 119.5(5) ?
C31C N2C In2C 103.8(4) ?
C25C N2C In2C 101.5(4) ?
C12C N2C In2X 103.4(4) ?
C31C N2C In2X 108.5(4) ?
C25C N2C In2X 113.0(4) ?
C14C C13C N1C 101.1(13) ?
N3C C14C C15C 122.8(12) ?
N3C C14C C13C 117.1(12) ?
C15C C14C C13C 119.9(12) ?
C16C C15C C14C 118.8(13) ?
C15C C16C C17C 118.6(14) ?
C16C C17C C18C 120.8(14) ?
N3C C18C C17C 120.3(14) ?
C18C N3C C14C 118.2(12) ?
C18C N3C In1C 126.5(10) ?
C14C N3C In1C 115.3(9) ?
C14X C13X N1C 116.3(12) ?
N3X C14X C15X 121.5(12) ?
N3X C14X C13X 116.1(12) ?
C15X C14X C13X 122.4(12) ?
C16X C15X C14X 118.8(13) ?
C15X C16X C17X 120.0(14) ?
C18X C17X C16X 119.2(14) ?
N3X C18X C17X 120.7(14) ?
C18X N3X C14X 119.6(13) ?
C18X N3X In1X 124.8(11) ?
C14X N3X In1X 115.6(10) ?
N1C C19C C20C 113.8(7) ?
N4C C20C C21C 121.2(7) ?
N4C C20C C19C 116.2(7) ?
C21C C20C C19C 122.5(7) ?
C20C C21C C22C 119.3(8) ?
C23C C22C C21C 119.7(9) ?
C24C C23C C22C 118.8(8) ?
N4C C24C C23C 122.5(7) ?
C24C N4C C20C 118.5(7) ?
C24C N4C In1X 126.8(5) ?
C20C N4C In1X 114.6(5) ?
C24C N4C In1C 123.0(5) ?
C20C N4C In1C 117.2(5) ?
C26C C25C N2C 111.7(6) ?
N5C C26C C27C 120.9(7) ?
N5C C26C C25C 118.2(6) ?
C27C C26C C25C 120.8(7) ?
C26C C27C C28C 119.5(8) ?
C29C C28C C27C 120.2(8) ?
C28C C29C C30C 119.3(8) ?
C29C C30C N5C 120.1(8) ?
C26C N5C C30C 120.0(7) ?
C26C N5C In2C 114.5(5) ?
C30C N5C In2C 125.4(6) ?
C26C N5C In2X 115.4(5) ?
C30C N5C In2X 121.6(6) ?
N2C C31C C32C 111.6(6) ?
N6C C32C C33C 121.3(7) ?
N6C C32C C31C 112.8(7) ?
C33C C32C C31C 121.4(6) ?
N6X C32C C31C 119.8(7) ?
C34C C33C C32C 119.8(9) ?
C33C C34C C35C 118.1(14) ?
C36C C35C C34C 120.2(13) ?
N6C C36C C35C 120.5(12) ?
C36C N6C C32C 118.6(10) ?
C36C N6C In2C 125.0(9) ?
C32C N6C In2C 115.1(6) ?
C36X C35X C34X 116.3(12) ?
N6X C36X C35X 122.4(11) ?
C36X N6X C32C 121.4(10) ?
C36X N6X In2X 122.0(8) ?
C32C N6X In2X 114.8(7) ?
C41C O41C In1C 134.1(8) ?
C41C O41C In1X 146.6(8) ?
C41C O42C In2X 120.7(7) ?
C41C O42C In2C 138.4(7) ?
O41C C41C O42C 133.3(10) ?
O41C C41C C42C 119.3(13) ?
O42C C41C C42C 107.2(12) ?
C51C O51C In1C 97.6(12) ?
C51C O52C In1C 88.4(14) ?
O52C C51C O51C 118.9(17) ?
O52C C51C C52C 122(2) ?
O51C C51C C52C 119.0(19) ?
O52C C51C In1C 65.0(11) ?
O51C C51C In1C 53.9(9) ?
C52C C51C In1C 172.4(16) ?
C51X O51X In1X 109.8(10) ?
O52X C51X O51X 122.8(11) ?
O52X C51X C52X 121.9(14) ?
O51X C51X C52X 115.3(14) ?
O14 Cl1 O13 108.2(4) ?
O14 Cl1 O11 111.7(3) ?
O13 Cl1 O11 110.3(4) ?
O14 Cl1 O12 110.2(4) ?
O13 Cl1 O12 106.2(4) ?
O11 Cl1 O12 110.1(3) ?
O24 Cl2 O23 110.4(3) ?
O24 Cl2 O21 110.4(3) ?
O23 Cl2 O21 108.5(4) ?
O24 Cl2 O22 110.6(3) ?
O23 Cl2 O22 108.3(4) ?
O21 Cl2 O22 108.6(3) ?
O34 Cl3 O33 110.1(4) ?
O34 Cl3 O32 109.1(4) ?
O33 Cl3 O32 106.3(4) ?
O34 Cl3 O31 111.4(3) ?
O33 Cl3 O31 110.1(3) ?
O32 Cl3 O31 109.7(3) ?
O43 Cl4 O44 111.2(9) ?
O43 Cl4 O41 110.8(6) ?
O44 Cl4 O41 101.9(6) ?
O43 Cl4 O42 114.8(6) ?
O44 Cl4 O42 104.4(5) ?
O41 Cl4 O42 112.8(5) ?
O53 Cl5 O51 116.2(8) ?
O53 Cl5 O54 112.8(8) ?
O51 Cl5 O54 114.0(6) ?
O53 Cl5 O52 108.8(7) ?
O51 Cl5 O52 100.9(5) ?
O54 Cl5 O52 102.2(7) ?
O64 Cl6 O61 109.8(4) ?
O64 Cl6 O63 111.7(4) ?
O61 Cl6 O63 110.0(4) ?
O64 Cl6 O62 107.9(4) ?
O61 Cl6 O62 107.4(4) ?
O63 Cl6 O62 109.9(3) ?
O73 Cl7 O71 111.1(5) ?
O73 Cl7 O74 106.5(5) ?
O71 Cl7 O74 109.3(4) ?
O73 Cl7 O72 108.8(5) ?
O71 Cl7 O72 110.4(4) ?
O74 Cl7 O72 110.7(3) ?
O81 Cl8 O84 107.7(7) ?
O81 Cl8 O83 108.4(6) ?
O84 Cl8 O83 111.9(6) ?
O81 Cl8 O82 113.9(8) ?
O84 Cl8 O82 109.5(6) ?
O83 Cl8 O82 105.4(5) ?
O92 Cl9 O91 102.4(10) ?
O92 Cl9 O94 113.1(11) ?
O91 Cl9 O94 111.3(10) ?
O92 Cl9 O93 110.1(10) ?
O91 Cl9 O93 110.5(10) ?
O94 Cl9 O93 109.4(10) ?
O91' Cl9' O92' 123.0(13) ?
O91' Cl9' O93' 104.3(12) ?
O92' Cl9' O93' 120.2(13) ?
O91' Cl9' O94' 111.4(13) ?
O92' Cl9' O94' 94.6(12) ?
O93' Cl9' O94' 100.4(13) ?

loop_
_geom_bond_atom_site_label_1
_geom_bond_atom_site_label_2
_geom_bond_distance
_geom_bond_publ_flag
In1A O41A 2.100(4) y
In1A O1A 2.129(3) y
In1A O51A 2.195(4) y
In1A N3A 2.196(4) y
In1A N4A 2.219(4) y
In1A N1A 2.275(4) y
In1A In2A 3.6247(6) y
In2A O52A 2.095(3) y
In2A O1A 2.115(4) y
In2A O42A 2.163(4) y
In2A N5A 2.197(5) y
In2A N6A 2.248(4) y
In2A N2A 2.282(4) y
O1A C1A 1.377(6) ?
C1A C2A 1.380(8) ?
C1A C10A 1.409(7) ?
C2A C3A 1.390(7) ?
C2A C11A 1.507(7) ?
C3A C4A 1.400(7) ?
C4A C9A 1.387(7) ?
C4A C5A 1.523(7) ?
C5A C7A 1.525(8) ?
C5A C8A 1.533(7) ?
C5A C6A 1.551(7) ?
C9A C10A 1.395(7) ?
C10A C12A 1.502(7) ?
C11A N1A 1.504(6) ?
N1A C19A 1.488(7) ?
N1A C13A 1.500(6) ?
C12A N2A 1.503(7) ?
N2A C25A 1.483(7) ?
N2A C31A 1.485(7) ?
C13A C14A 1.521(7) ?
C14A N3A 1.350(7) ?
C14A C15A 1.376(7) ?
C15A C16A 1.370(8) ?
C16A C17A 1.370(8) ?
C17A C18A 1.388(8) ?
C18A N3A 1.329(7) ?
C19A C20A 1.506(7) ?
C20A N4A 1.351(6) ?
C20A C21A 1.367(7) ?
C21A C22A 1.364(8) ?
C22A C23A 1.387(8) ?
C23A C24A 1.378(7) ?
C24A N4A 1.349(6) ?
C25A C26A 1.509(8) ?
C26A N5A 1.343(6) ?
C26A C27A 1.377(8) ?
C27A C28A 1.385(8) ?
C28A C29A 1.388(8) ?
C29A C30A 1.360(8) ?
C30A N5A 1.339(7) ?
C31A C32A 1.523(7) ?
C32A N6A 1.349(6) ?
C32A C33A 1.374(8) ?
C33A C34A 1.389(8) ?
C34A C35A 1.381(8) ?
C35A C36A 1.378(8) ?
C36A N6A 1.348(7) ?
O41A C41A 1.286(6) ?
O42A C41A 1.247(6) ?
C41A C42A 1.473(8) ?
O51A C51A 1.235(6) ?
O52A C51A 1.288(6) ?
C51A C52A 1.495(7) ?
In1B O41B 2.166(4) y
In1B O1B 2.186(3) y
In1B O51B 2.217(5) y
In1B N4B 2.282(5) y
In1B N3B 2.297(5) y
In1B O52B 2.312(5) y
In1B N1B 2.331(5) y
In1B C51B 2.624(7) y
In1B In2B 3.8226(6) y
In2B O42B 2.097(4) y
In2B O1B 2.165(4) y
In2B N5B 2.199(6) y
In2B N6B 2.221(5) y
In2B O61B 2.235(4) y
In2B N2B 2.318(5) y
O1B C1B 1.376(6) ?
C1B C2B 1.382(8) ?
C1B C10B 1.405(7) ?
C2B C3B 1.395(7) ?
C2B C11B 1.491(7) ?
C3B C4B 1.402(7) ?
C4B C9B 1.394(8) ?
C4B C5B 1.528(7) ?
C5B C8B 1.525(8) ?
C5B C7B 1.534(8) ?
C5B C6B 1.535(7) ?
C9B C10B 1.387(7) ?
C10B C12B 1.490(8) ?
C11B N1B 1.504(7) ?
N1B C19B 1.485(7) ?
N1B C13B 1.489(6) ?
C12B N2B 1.527(7) ?
N2B C31B 1.466(8) ?
N2B C25B 1.491(8) ?
C13B C14B 1.500(8) ?
C14B N3B 1.351(7) ?
C14B C15B 1.380(8) ?
C15B C16B 1.376(9) ?
C16B C17B 1.384(9) ?
C17B C18B 1.368(8) ?
C18B N3B 1.339(8) ?
C19B C20B 1.505(8) ?
C20B N4B 1.353(7) ?
C20B C21B 1.380(8) ?
C21B C22B 1.387(9) ?
C22B C23B 1.376(9) ?
C23B C24B 1.373(9) ?
C24B N4B 1.342(7) ?
C25B C26B 1.495(11) ?
C26B N5B 1.318(9) ?
C26B C27B 1.411(11) ?
C27B C28B 1.363(13) ?
C28B C29B 1.345(15) ?
C29B C30B 1.371(13) ?
C30B N5B 1.359(9) ?
C31B C32B 1.509(8) ?
C32B N6B 1.337(7) ?
C32B C33B 1.375(9) ?
C33B C34B 1.391(9) ?
C34B C35B 1.386(9) ?
C35B C36B 1.372(9) ?
C36B N6B 1.361(8) ?
O41B C41B 1.269(8) ?
O42B C41B 1.277(8) ?
C41B C42B 1.514(9) ?
O51B C51B 1.252(8) ?
O52B C51B 1.252(8) ?
C51B C52B 1.497(10) ?
In1C O41C 1.906(8) y
In1C O1C 1.995(6) y
In1C O51C 2.189(13) y
In1C N3C 2.315(14) y
In1C N1C 2.400(7) y
In1C O52C 2.434(16) y
In1C N4C 2.475(7) y
In1C C51C 2.684(17) y
In1C In2C 3.967(2) y
In2C N5C 2.120(6) y
In2C O42C 2.152(7) y
In2C O61C 2.215(13) y
In2C N6C 2.216(11) y
In2C N2C 2.287(6) y
In2C O1C 2.481(7) y
In1X N4C 2.061(7) y
In1X O51X 2.073(10) y
In1X N3X 2.197(15) y
In1X N1C 2.271(6) y
In1X O41C 2.371(9) y
In1X O1C 2.477(6) y
In1X In2X 3.930(2) y
In2X O1C 1.873(6) y
In2X O42C 2.039(7) y
In2X N6X 2.188(11) y
In2X O61X 2.249(13) y
In2X N2C 2.340(6) y
In2X N5C 2.387(7) y
O1C C1C 1.379(8) ?
C1C C10C 1.393(10) ?
C1C C2C 1.400(10) ?
C2C C3C 1.365(10) ?
C2C C11C 1.517(10) ?
C3C C4C 1.394(10) ?
C4C C9C 1.408(9) ?
C4C C5C 1.517(9) ?
C5C C7C 1.519(10) ?
C5C C8C 1.526(10) ?
C5C C6C 1.545(11) ?
C9C C10C 1.382(9) ?
C10C C12C 1.494(10) ?
C11C N1C 1.499(11) ?
N1C C19C 1.463(12) ?
N1C C13C 1.51(2) ?
N1C C13X 1.555(18) ?
C12C N2C 1.492(10) ?
N2C C31C 1.494(9) ?
N2C C25C 1.517(9) ?
C13C C14C 1.498(14) ?
C14C N3C 1.364(12) ?
C14C C15C 1.383(13) ?
C15C C16C 1.355(15) ?
C16C C17C 1.385(15) ?
C17C C18C 1.387(14) ?
C18C N3C 1.343(13) ?
C13X C14X 1.514(13) ?
C14X N3X 1.359(12) ?
C14X C15X 1.376(13) ?
C15X C16X 1.364(15) ?
C16X C17X 1.389(14) ?
C17X C18X 1.374(14) ?
C18X N3X 1.349(13) ?
C19C C20C 1.520(10) ?
C20C N4C 1.353(9) ?
C20C C21C 1.365(11) ?
C21C C22C 1.376(11) ?
C22C C23C 1.365(11) ?
C23C C24C 1.363(11) ?
C24C N4C 1.340(9) ?
C25C C26C 1.504(10) ?
C26C N5C 1.328(9) ?
C26C C27C 1.361(9) ?
C27C C28C 1.380(10) ?
C28C C29C 1.347(12) ?
C29C C30C 1.374(11) ?
C30C N5C 1.374(9) ?
C31C C32C 1.516(8) ?
C32C N6C 1.356(11) ?
C32C C33C 1.372(8) ?
C32C N6X 1.390(11) ?
C33C C34C 1.363(15) ?
C34C C35C 1.387(16) ?
C35C C36C 1.382(13) ?
C36C N6C 1.341(12) ?
C34X C35X 1.396(16) ?
C35X C36X 1.367(12) ?
C36X N6X 1.342(11) ?
O41C C41C 1.195(14) ?
O42C C41C 1.358(15) ?
C41C C42C 1.571(14) ?
O51C C51C 1.29(2) ?
O52C C51C 1.20(2) ?
C51C C52C 1.504(17) ?
O51X C51X 1.32(2) ?
O52X C51X 1.215(18) ?
C51X C52X 1.512(14) ?
Cl1 O14 1.404(5) ?
Cl1 O13 1.410(6) ?
Cl1 O11 1.414(4) ?
Cl1 O12 1.420(5) ?
Cl2 O24 1.400(4) ?
Cl2 O23 1.411(5) ?
Cl2 O21 1.418(5) ?
Cl2 O22 1.419(5) ?
Cl3 O34 1.406(5) ?
Cl3 O33 1.416(5) ?
Cl3 O32 1.417(5) ?
Cl3 O31 1.427(4) ?
Cl4 O43 1.306(8) ?
Cl4 O44 1.373(8) ?
Cl4 O41 1.415(6) ?
Cl4 O42 1.419(6) ?
Cl5 O53 1.357(9) ?
Cl5 O51 1.406(4) ?
Cl5 O54 1.439(9) ?
Cl5 O52 1.479(8) ?
Cl6 O64 1.408(5) ?
Cl6 O61 1.413(5) ?
Cl6 O63 1.419(5) ?
Cl6 O62 1.429(5) ?
Cl7 O73 1.384(7) ?
Cl7 O71 1.393(6) ?
Cl7 O74 1.399(5) ?
Cl7 O72 1.426(5) ?
Cl8 O81 1.374(8) ?
Cl8 O84 1.383(7) ?
Cl8 O83 1.397(7) ?
Cl8 O82 1.411(8) ?
Cl9 O92 1.362(10) ?
Cl9 O91 1.378(10) ?
Cl9 O94 1.379(11) ?
Cl9 O93 1.440(11) ?
Cl9' O91' 1.385(11) ?
Cl9' O92' 1.395(12) ?
Cl9' O93' 1.403(12) ?
Cl9' O94' 1.472(12) ?
O3 C3 1.38(2) ?

loop_
_geom_hbond_atom_site_label_D
_geom_hbond_atom_site_label_H
_geom_hbond_atom_site_label_A
_geom_hbond_distance_DH
_geom_hbond_distance_HA
_geom_hbond_distance_DA
_geom_hbond_angle_DHA
_geom_hbond_site_symmetry_A
O61B H61A O92 0.83(2) 2.00(5) 2.745(16) 148(9) 1_655
O61B H61A O91' 0.83(2) 2.47(6) 3.08(2) 131(6) 1_655
O61B H61A O93' 0.83(2) 1.98(3) 2.80(2) 169(9) 1_655
O61B H61B O41 0.83(2) 2.23(6) 2.927(9) 142(8) .
O1 H1A O71 0.82(2) 2.17(4) 2.930(9) 154(8) .
O1 H1B O62 0.84(2) 2.44(7) 3.119(8) 138(9) .
O1 H1B O63 0.84(2) 2.44(3) 3.239(8) 160(9) .

loop_
_geom_torsion_atom_site_label_1
_geom_torsion_atom_site_label_2
_geom_torsion_atom_site_label_3
_geom_torsion_atom_site_label_4
_geom_torsion
In2A O1A C1A C2A 129.4(4)
In1A O1A C1A C2A -51.4(6)
In2A O1A C1A C10A -50.6(6)
In1A O1A C1A C10A 128.6(4)
O1A C1A C2A C3A -179.2(5)
C10A C1A C2A C3A 0.7(8)
O1A C1A C2A C11A -3.4(8)
C10A C1A C2A C11A 176.6(5)
C1A C2A C3A C4A 1.5(8)
C11A C2A C3A C4A -174.4(5)
C2A C3A C4A C9A -1.7(8)
C2A C3A C4A C5A 175.6(5)
C9A C4A C5A C7A -171.5(5)
C3A C4A C5A C7A 11.3(7)
C9A C4A C5A C8A 67.1(6)
C3A C4A C5A C8A -110.1(5)
C9A C4A C5A C6A -53.1(6)
C3A C4A C5A C6A 129.8(5)
C3A C4A C9A C10A -0.4(8)
C5A C4A C9A C10A -177.7(5)
C4A C9A C10A C1A 2.5(8)
C4A C9A C10A C12A -177.2(5)
O1A C1A C10A C9A 177.3(4)
C2A C1A C10A C9A -2.6(8)
O1A C1A C10A C12A -3.0(7)
C2A C1A C10A C12A 177.0(5)
C1A C2A C11A N1A 63.9(7)
C3A C2A C11A N1A -120.3(5)
C2A C11A N1A C19A 63.1(6)
C2A C11A N1A C13A -175.1(4)
C2A C11A N1A In1A -57.3(5)
C9A C10A C12A N2A -113.0(5)
C1A C10A C12A N2A 67.4(6)
C10A C12A N2A C25A -179.9(4)
C10A C12A N2A C31A 57.7(5)
C10A C12A N2A In2A -63.8(5)
C19A N1A C13A C14A -76.1(6)
C11A N1A C13A C14A 161.4(4)
In1A N1A C13A C14A 39.7(5)
N1A C13A C14A N3A -30.0(7)
N1A C13A C14A C15A 153.7(5)
N3A C14A C15A C16A -3.0(9)
C13A C14A C15A C16A 173.2(5)
C14A C15A C16A C17A 0.6(9)
C15A C16A C17A C18A 1.9(9)
C16A C17A C18A N3A -2.2(9)
C17A C18A N3A C14A -0.2(8)
C17A C18A N3A In1A -175.9(4)
C15A C14A N3A C18A 2.7(8)
C13A C14A N3A C18A -173.6(5)
C15A C14A N3A In1A 178.9(4)
C13A C14A N3A In1A 2.5(6)
C13A N1A C19A C20A 151.2(4)
C11A N1A C19A C20A -87.3(5)
In1A N1A C19A C20A 36.2(5)
N1A C19A C20A N4A -35.9(6)
N1A C19A C20A C21A 147.1(5)
N4A C20A C21A C22A -1.2(8)
C19A C20A C21A C22A 175.6(5)
C20A C21A C22A C23A 0.3(9)
C21A C22A C23A C24A 1.4(9)
C22A C23A C24A N4A -2.2(9)
C23A C24A N4A C20A 1.3(8)
C23A C24A N4A In1A 168.4(4)
C21A C20A N4A C24A 0.5(8)
C19A C20A N4A C24A -176.6(5)
C21A C20A N4A In1A -167.7(4)
C19A C20A N4A In1A 15.2(6)
C31A N2A C25A C26A -74.7(5)
C12A N2A C25A C26A 161.6(4)
In2A N2A C25A C26A 42.7(5)
N2A C25A C26A N5A -38.9(7)
N2A C25A C26A C27A 145.0(5)
N5A C26A C27A C28A -5.1(9)
C25A C26A C27A C28A 170.8(6)
C26A C27A C28A C29A 1.3(10)
C27A C28A C29A C30A 2.4(10)
C28A C29A C30A N5A -2.6(10)
C29A C30A N5A C26A -1.2(9)
C29A C30A N5A In2A 175.2(5)
C27A C26A N5A C30A 5.1(8)
C25A C26A N5A C30A -171.1(5)
C27A C26A N5A In2A -171.7(4)
C25A C26A N5A In2A 12.1(6)
C25A N2A C31A C32A 144.3(4)
C12A N2A C31A C32A -91.7(5)
In2A N2A C31A C32A 29.9(5)
N2A C31A C32A N6A -34.5(6)
N2A C31A C32A C33A 150.8(5)
N6A C32A C33A C34A -3.1(8)
C31A C32A C33A C34A 171.2(5)
C32A C33A C34A C35A 2.6(8)
C33A C34A C35A C36A 0.0(8)
C34A C35A C36A N6A -2.2(9)
C35A C36A N6A C32A 1.8(8)
C35A C36A N6A In2A 166.2(4)
C33A C32A N6A C36A 0.9(8)
C31A C32A N6A C36A -173.8(5)
C33A C32A N6A In2A -164.9(4)
C31A C32A N6A In2A 20.4(6)
In2A O42A C41A O41A -13.2(10)
In2A O42A C41A C42A 167.3(5)
In1A O41A C41A O42A 10.2(7)
In1A O41A C41A C42A -170.2(3)
In1A O51A C51A O52A -15.6(12)
In1A O51A C51A C52A 163.8(5)
In2A O52A C51A O51A 9.1(8)
In2A O52A C51A C52A -170.4(4)
In2B O1B C1B C2B 121.5(4)
In1B O1B C1B C2B -51.1(6)
In2B O1B C1B C10B -58.1(6)
In1B O1B C1B C10B 129.3(4)
O1B C1B C2B C3B 177.6(5)
C10B C1B C2B C3B -2.8(8)
O1B C1B C2B C11B -0.9(8)
C10B C1B C2B C11B 178.7(5)
C1B C2B C3B C4B 2.7(8)
C11B C2B C3B C4B -178.7(5)
C2B C3B C4B C9B -0.4(8)
C2B C3B C4B C5B 176.8(5)
C9B C4B C5B C8B 70.6(6)
C3B C4B C5B C8B -106.5(6)
C9B C4B C5B C7B -169.2(5)
C3B C4B C5B C7B 13.7(7)
C9B C4B C5B C6B -49.9(7)
C3B C4B C5B C6B 133.0(5)
C3B C4B C9B C10B -2.0(8)
C5B C4B C9B C10B -179.3(5)
C4B C9B C10B C1B 2.0(8)
C4B C9B C10B C12B -179.3(5)
O1B C1B C10B C9B -179.9(5)
C2B C1B C10B C9B 0.5(8)
O1B C1B C10B C12B 1.4(7)
C2B C1B C10B C12B -178.2(5)
C1B C2B C11B N1B 69.1(6)
C3B C2B C11B N1B -109.4(6)
C2B C11B N1B C19B 54.6(6)
C2B C11B N1B C13B 175.9(5)
C2B C11B N1B In1B -67.7(5)
C9B C10B C12B N2B -108.7(6)
C1B C10B C12B N2B 70.0(7)
C10B C12B N2B C31B 54.8(6)
C10B C12B N2B C25B 179.1(5)
C10B C12B N2B In2B -64.6(5)
C19B N1B C13B C14B -72.3(6)
C11B N1B C13B C14B 166.3(5)
In1B N1B C13B C14B 48.4(5)
N1B C13B C14B N3B -41.2(7)
N1B C13B C14B C15B 139.2(6)
N3B C14B C15B C16B -3.0(9)
C13B C14B C15B C16B 176.5(6)
C14B C15B C16B C17B 0.3(10)
C15B C16B C17B C18B 1.9(10)
C16B C17B C18B N3B -1.5(10)
C17B C18B N3B C14B -1.1(9)
C17B C18B N3B In1B 170.8(5)
C15B C14B N3B C18B 3.4(8)
C13B C14B N3B C18B -176.2(5)
C15B C14B N3B In1B -169.2(4)
C13B C14B N3B In1B 11.2(6)
C13B N1B C19B C20B 146.6(5)
C11B N1B C19B C20B -92.0(5)
In1B N1B C19B C20B 28.9(5)
N1B C19B C20B N4B -32.6(7)
N1B C19B C20B C21B 152.9(5)
N4B C20B C21B C22B -2.9(8)
C19B C20B C21B C22B 171.2(5)
C20B C21B C22B C23B 1.9(8)
C21B C22B C23B C24B 0.1(9)
C22B C23B C24B N4B -1.3(9)
C23B C24B N4B C20B 0.4(8)
C23B C24B N4B In1B 167.6(4)
C21B C20B N4B C24B 1.7(8)
C19B C20B N4B C24B -172.7(5)
C21B C20B N4B In1B -166.3(4)
C19B C20B N4B In1B 19.2(6)
C31B N2B C25B C26B -144.7(6)
C12B N2B C25B C26B 92.1(6)
In2B N2B C25B C26B -23.4(7)
N2B C25B C26B N5B 20.5(9)
N2B C25B C26B C27B -163.7(6)
N5B C26B C27B C28B 1.8(12)
C25B C26B C27B C28B -173.8(8)
C26B C27B C28B C29B -1.4(15)
C27B C28B C29B C30B 0.9(17)
C28B C29B C30B N5B -0.8(16)
C27B C26B N5B C30B -1.8(10)
C25B C26B N5B C30B 174.0(7)
C27B C26B N5B In2B 178.8(5)
C25B C26B N5B In2B -5.4(8)
C29B C30B N5B C26B 1.2(12)
C29B C30B N5B In2B -179.4(7)
C25B N2B C31B C32B 150.2(5)
C12B N2B C31B C32B -88.5(6)
In2B N2B C31B C32B 29.6(6)
N2B C31B C32B N6B -29.0(7)
N2B C31B C32B C33B 154.6(5)
N6B C32B C33B C34B -1.1(9)
C31B C32B C33B C34B 175.0(5)
C32B C33B C34B C35B 0.6(9)
C33B C34B C35B C36B 0.2(9)
C34B C35B C36B N6B -0.6(9)
C33B C32B N6B C36B 0.8(8)
C31B C32B N6B C36B -175.6(5)
C33B C32B N6B In2B -171.4(4)
C31B C32B N6B In2B 12.2(6)
C35B C36B N6B C32B 0.1(9)
C35B C36B N6B In2B 171.9(4)
In1B O41B C41B O42B -22.4(10)
In1B O41B C41B C42B 159.1(5)
In2B O42B C41B O41B 0.1(12)
In2B O42B C41B C42B 178.6(5)
In1B O51B C51B O52B 4.9(7)
In1B O51B C51B C52B -177.0(6)
In1B O52B C51B O51B -4.7(7)
In1B O52B C51B C52B 177.2(6)
O42C In2X O1C C1C 136.8(5)
N6X In2X O1C C1C -117.3(5)
N2C In2X O1C C1C -41.6(5)
N5C In2X O1C C1C 31.4(5)
In1X In2X O1C C1C -175.7(7)
O42C In2X O1C In1C -42.4(4)
N6X In2X O1C In1C 63.5(4)
N2C In2X O1C In1C 139.2(3)
N5C In2X O1C In1C -147.8(3)
In1X In2X O1C In1C 5.09(12)
O42C In2X O1C In1X -47.5(4)
N6X In2X O1C In1X 58.4(4)
N2C In2X O1C In1X 134.1(3)
N5C In2X O1C In1X -152.9(3)
O42C In2X O1C In2C 112.1(9)
N6X In2X O1C In2C -142.0(9)
N2C In2X O1C In2C -66.3(8)
N5C In2X O1C In2C 6.8(8)
In1X In2X O1C In2C 159.6(8)
In2X O1C C1C C10C 57.4(10)
In1C O1C C1C C10C -123.5(8)
In1X O1C C1C C10C -119.0(8)
In2C O1C C1C C10C 60.7(9)
In2X O1C C1C C2C -124.9(8)
In1C O1C C1C C2C 54.3(11)
In1X O1C C1C C2C 58.7(10)
In2C O1C C1C C2C -121.6(8)
O1C C1C C2C C3C -178.7(8)
C10C C1C C2C C3C -1.0(15)
O1C C1C C2C C11C 4.4(14)
C10C C1C C2C C11C -177.9(9)
C1C C2C C3C C4C 1.8(15)
C11C C2C C3C C4C 178.5(9)
C2C C3C C4C C9C -1.1(13)
C2C C3C C4C C5C -178.4(8)
C3C C4C C5C C7C -148.2(9)
C9C C4C C5C C7C 34.7(11)
C3C C4C C5C C8C 92.0(9)
C9C C4C C5C C8C -85.1(8)
C3C C4C C5C C6C -27.2(10)
C9C C4C C5C C6C 155.6(7)
C3C C4C C9C C10C -0.4(12)
C5C C4C C9C C10C 177.0(7)
C4C C9C C10C C1C 1.0(13)
C4C C9C C10C C12C 179.9(8)
O1C C1C C10C C9C 177.4(8)
C2C C1C C10C C9C -0.3(14)
O1C C1C C10C C12C -1.5(13)
C2C C1C C10C C12C -179.2(9)
C3C C2C C11C N1C 111.5(10)
C1C C2C C11C N1C -71.8(12)
C2C C11C N1C C19C -59.0(9)
C2C C11C N1C C13C 173.8(12)
C2C C11C N1C C13X -174.6(12)
C2C C11C N1C In1X 58.5(9)
C2C C11C N1C In1C 66.6(8)
C9C C10C C12C N2C 114.4(8)
C1C C10C C12C N2C -66.8(10)
C10C C12C N2C C31C 177.2(6)
C10C C12C N2C C25C -59.5(7)
C10C C12C N2C In2C 57.7(7)
C10C C12C N2C In2X 61.7(6)
C19C N1C C13C C14C 70.1(17)
C11C N1C C13C C14C -169.2(13)
C13X N1C C13C C14C 39(3)
In1X N1C C13C C14C -44.5(16)
In1C N1C C13C C14C -60.6(15)
N1C C13C C14C N3C 46(3)
N1C C13C C14C C15C -140(2)
N3C C14C C15C C16C -5(3)
C13C C14C C15C C16C -179(2)
C14C C15C C16C C17C 7(3)
C15C C16C C17C C18C -5(4)
C16C C17C C18C N3C 1(4)
C17C C18C N3C C14C 1(3)
C17C C18C N3C In1C -177.5(19)
C15C C14C N3C C18C 1(3)
C13C C14C N3C C18C 175(2)
C15C C14C N3C In1C 179.4(18)
C13C C14C N3C In1C -6(3)
C19C N1C C13X C14X 72.8(17)
C11C N1C C13X C14X -166.0(14)
C13C N1C C13X C14X -134(5)
In1X N1C C13X C14X -31.6(18)
In1C N1C C13X C14X -47.7(18)
N1C C13X C14X N3X 26(3)
N1C C13X C14X C15X -155(2)
N3X C14X C15X C16X -1(3)
C13X C14X C15X C16X -179(2)
C14X C15X C16X C17X 3(3)
C15X C16X C17X C18X -5(4)
C16X C17X C18X N3X 4(3)
C17X C18X N3X C14X -2(3)
C17X C18X N3X In1X -178.6(16)
C15X C14X N3X C18X 0(3)
C13X C14X N3X C18X 178.7(18)
C15X C14X N3X In1X 177.0(17)
C13X C14X N3X In1X -5(2)
C11C N1C C19C C20C 89.2(8)
C13C N1C C19C C20C -157.0(10)
C13X N1C C19C C20C -145.7(9)
In1X N1C C19C C20C -39.2(7)
In1C N1C C19C C20C -31.1(8)
N1C C19C C20C N4C 30.2(11)
N1C C19C C20C C21C -150.5(8)
N4C C20C C21C C22C 2.9(13)
C19C C20C C21C C22C -176.4(8)
C20C C21C C22C C23C -1.6(14)
C21C C22C C23C C24C -1.1(14)
C22C C23C C24C N4C 2.6(14)
C23C C24C N4C C20C -1.4(13)
C23C C24C N4C In1X 176.5(6)
C23C C24C N4C In1C -168.4(6)
C21C C20C N4C C24C -1.4(12)
C19C C20C N4C C24C 177.9(8)
C21C C20C N4C In1X -179.5(6)
C19C C20C N4C In1X -0.3(10)
C21C C20C N4C In1C 166.3(6)
C19C C20C N4C In1C -14.4(9)
C12C N2C C25C C26C 87.6(7)
C31C N2C C25C C26C -150.3(6)
In2C N2C C25C C26C -40.3(7)
In2X N2C C25C C26C -27.8(8)
N2C C25C C26C N5C 34.7(11)
N2C C25C C26C C27C -148.7(8)
N5C C26C C27C C28C 0.9(13)
C25C C26C C27C C28C -175.6(8)
C26C C27C C28C C29C 0.5(13)
C27C C28C C29C C30C -1.5(14)
C28C C29C C30C N5C 1.3(14)
C27C C26C N5C C30C -1.1(13)
C25C C26C N5C C30C 175.5(8)
C27C C26C N5C In2C 177.0(6)
C25C C26C N5C In2C -6.4(10)
C27C C26C N5C In2X 159.8(6)
C25C C26C N5C In2X -23.6(10)
C29C C30C N5C C26C 0.0(14)
C29C C30C N5C In2C -177.9(7)
C29C C30C N5C In2X -159.7(7)
C12C N2C C31C C32C -83.0(8)
C25C N2C C31C C32C 154.2(7)
In2C N2C C31C C32C 45.7(8)
In2X N2C C31C C32C 29.2(8)
N2C C31C C32C N6C -47.6(12)
N2C C31C C32C C33C 155.7(8)
N2C C31C C32C N6X -13.2(12)
N6C C32C C33C C34C 12(4)
N6X C32C C33C C34C -24(4)
C31C C32C C33C C34C 167(4)
C32C C33C C34C C35C -7(7)
C33C C34C C35C C36C 4(7)
C34C C35C C36C N6C -7(5)
C35C C36C N6C C32C 11(3)
C35C C36C N6C In2C 177.2(15)
C33C C32C N6C C36C -14(2)
N6X C32C N6C C36C 79.4(18)
C31C C32C N6C C36C -170.4(14)
C33C C32C N6C In2C 178.6(7)
N6X C32C N6C In2C -88.2(15)
C31C C32C N6C In2C 22.0(13)
C34X C35X C36X N6X 2(4)
C35X C36X N6X C32C -9(2)
C35X C36X N6X In2X -172.6(11)
N6C C32C N6X C36X -91.5(17)
C33C C32C N6X C36X 13.7(17)
C31C C32C N6X C36X -176.9(11)
N6C C32C N6X In2X 73.4(14)
C33C C32C N6X In2X 178.6(6)
C31C C32C N6X In2X -12.0(12)
In1C O41C C41C O42C -9(2)
In1X O41C C41C O42C -11(3)
In1C O41C C41C C42C 176.6(8)
In1X O41C C41C C42C 175.2(9)
In2X O42C C41C O41C 11.9(19)
In2C O42C C41C O41C 17(2)
In2X O42C C41C C42C -173.5(7)
In2C O42C C41C C42C -168.6(8)
In1C O52C C51C O51C 1(2)
In1C O52C C51C C52C -177(2)
In1C O51C C51C O52C -1(3)
In1C O51C C51C C52C 177(2)
In1X O51X C51X O52X -6.5(16)
In1X O51X C51X C52X 173.9(11)

loop_
_platon_squeeze_void_nr
_platon_squeeze_void_average_x
_platon_squeeze_void_average_y
_platon_squeeze_void_average_z
_platon_squeeze_void_volume
_platon_squeeze_void_count_electrons
_platon_squeeze_void_content
1 0.025 0.500 0.500 976 144 ' '
